data_7005910
loop_
_publ_author_name
'Mal, Sib Sankar'
'Nsouli, Nadeen H.'
'Dickman, Michael H.'
'Kortz, Ulrich'

_publ_section_title
;
 Organoruthenium derivative of the cyclic [H7P8W48O184]33- anion:
 [{K(H2O)}3{Ru(p-cymene)(H2O)}4P8W49O186(H2O)2]27-.
;
_journal_issue 25
_journal_name_full 'Dalton transactions (Cambridge, England : 2003)'
_journal_page_first 2627
_journal_page_last 2630
_journal_paper_doi 10.1039/b706762n
_journal_year 2007
_chemical_formula_sum 'C40 H248 K15 Li15 O282 P8 Ru4 W49'
_chemical_formula_weight 15594.3
_chemical_name_systematic
;
?
;
_space_group_IT_number 2
_symmetry_cell_setting triclinic
_symmetry_space_group_name_Hall '-P 1'
_symmetry_space_group_name_H-M 'P -1'
_atom_sites_solution_hydrogens geom
_atom_sites_solution_primary direct
_atom_sites_solution_secondary difmap
_audit_creation_method SHELXL-97
_cell_angle_alpha 101.977(3)
_cell_angle_beta 109.431(3)
_cell_angle_gamma 100.737(3)
_cell_formula_units_Z 1
_cell_length_a 19.0968(12)
_cell_length_b 20.2604(12)
_cell_length_c 22.6082(10)
_cell_measurement_reflns_used 7845
_cell_measurement_temperature 173(2)
_cell_measurement_theta_max 24.57
_cell_measurement_theta_min 3.96
_cell_volume 7754.3(8)
_computing_cell_refinement 'Bruker SMART'
_computing_data_collection 'Bruker SMART'
_computing_data_reduction 'Bruker SAINT'
_computing_molecular_graphics 'Bruker SHELXTL'
_computing_publication_material 'Bruker SHELXTL'
_computing_structure_refinement 'SHELXL-97 (Sheldrick, 1997)'
_computing_structure_solution 'SHELXS-97 (Sheldrick, 1990)'
_diffrn_ambient_temperature 173(2)
_diffrn_measured_fraction_theta_full 0.988
_diffrn_measured_fraction_theta_max 0.988
_diffrn_measurement_device_type 'CCD area detector'
_diffrn_measurement_method 'phi and omega scans'
_diffrn_radiation_monochromator graphite
_diffrn_radiation_source 'fine-focus sealed tube'
_diffrn_radiation_type MoK\a
_diffrn_radiation_wavelength 0.71073
_diffrn_reflns_av_R_equivalents 0.1473
_diffrn_reflns_av_sigmaI/netI 0.1008
_diffrn_reflns_limit_h_max 23
_diffrn_reflns_limit_h_min -23
_diffrn_reflns_limit_k_max 25
_diffrn_reflns_limit_k_min -25
_diffrn_reflns_limit_l_max 26
_diffrn_reflns_limit_l_min -28
_diffrn_reflns_number 213856
_diffrn_reflns_theta_full 26.46
_diffrn_reflns_theta_max 26.46
_diffrn_reflns_theta_min 3.77
_exptl_absorpt_coefficient_mu 18.628
_exptl_absorpt_correction_T_max 0.5228
_exptl_absorpt_correction_T_min 0.1665
_exptl_absorpt_correction_type multi-scan
_exptl_absorpt_process_details SADABS
_exptl_crystal_colour orange
_exptl_crystal_density_diffrn 3.205
_exptl_crystal_density_meas 0
_exptl_crystal_density_method 'not measured'
_exptl_crystal_description irregular
_exptl_crystal_F_000 6682
_exptl_crystal_size_max 0.15
_exptl_crystal_size_mid 0.08
_exptl_crystal_size_min 0.04
_refine_diff_density_max 5.863
_refine_diff_density_min -2.559
_refine_diff_density_rms 0.500
_refine_ls_extinction_method none
_refine_ls_goodness_of_fit_ref 1.061
_refine_ls_hydrogen_treatment noref
_refine_ls_matrix_type full
_refine_ls_number_parameters 876
_refine_ls_number_reflns 31644
_refine_ls_number_restraints 12
_refine_ls_restrained_S_all 1.061
_refine_ls_R_factor_all 0.1141
_refine_ls_R_factor_gt 0.0650
_refine_ls_shift/su_max 0.002
_refine_ls_shift/su_mean 0.000
_refine_ls_structure_factor_coef Fsqd
_refine_ls_weighting_details 'calc w=1/[\s^2^(Fo^2^)+(0.1050P)^2^+40.0000P] where P=(Fo^2^+2Fc^2^)/3'
_refine_ls_weighting_scheme calc
_refine_ls_wR_factor_gt 0.1742
_refine_ls_wR_factor_ref 0.2121
_reflns_number_gt 19575
_reflns_number_total 31644
_reflns_threshold_expression >2sigma(I)
_cod_data_source_file b706762n.txt
_cod_data_source_block rup
_cod_depositor_comments
;
The following automatic conversions were performed:
'_symmetry_cell_setting' value 'Triclinic' changed to 'triclinic'
according to '/home/saulius/struct/CIF-dictionaries/cif_core.dic'
dictionary named 'cif_core.dic' version 2.4.1 from 2010-06-29.

Automatic conversion script
Id: cif_fix_enum 1527 2010-12-29 10:47:43Z saulius 
;
_cod_original_sg_symbol_H-M P-1
_cod_database_code 7005910

loop_
_symmetry_equiv_pos_as_xyz
'x, y, z'
'-x, -y, -z'

loop_
_atom_site_label
_atom_site_type_symbol
_atom_site_fract_x
_atom_site_fract_y
_atom_site_fract_z
_atom_site_U_iso_or_equiv
_atom_site_adp_type
_atom_site_occupancy
_atom_site_symmetry_multiplicity
_atom_site_calc_flag
_atom_site_refinement_flags
_atom_site_disorder_assembly
_atom_site_disorder_group
W1 W 0.29856(5) 0.96441(4) 0.77162(4) 0.0296(2) Uani 1 1 d . . .
W2 W 0.43938(5) 0.89958(5) 0.74903(4) 0.0305(2) Uani 1 1 d . . .
W3 W 0.12851(5) 0.84210(4) 0.77322(4) 0.0241(2) Uani 1 1 d . . .
W4 W 0.41270(5) 0.70757(5) 0.72467(4) 0.0257(2) Uani 1 1 d . . .
W5 W 0.31933(5) 0.89577(5) 0.91578(4) 0.0309(2) Uani 1 1 d . . .
W6 W 0.46017(6) 0.82970(5) 0.89176(4) 0.0344(2) Uani 1 1 d . . .
W7 W 0.39625(6) 0.67621(5) 0.94779(4) 0.0354(2) Uani 1 1 d . . .
W8 W 0.25692(6) 0.74275(5) 0.97411(4) 0.0312(2) Uani 1 1 d . . .
W9 W 0.06586(5) 0.68955(4) 0.83291(4) 0.0268(2) Uani 1 1 d . . .
W10 W 0.34647(5) 0.55302(5) 0.78083(4) 0.0281(2) Uani 1 1 d . . .
W11 W 0.26862(6) 0.49640(5) 0.89919(4) 0.0313(2) Uani 1 1 d . . .
W12 W 0.12764(5) 0.56161(5) 0.92257(4) 0.0278(2) Uani 1 1 d . . .
W13 W -0.00865(5) 0.38402(5) 0.85250(4) 0.0268(2) Uani 1 1 d . . .
W14 W 0.13310(5) 0.31966(5) 0.83072(4) 0.0291(2) Uani 1 1 d . . .
W15 W -0.18127(5) 0.36492(5) 0.70480(4) 0.0267(2) Uani 1 1 d . . .
W16 W 0.10693(5) 0.24506(4) 0.65677(4) 0.02322(19) Uani 1 1 d . . .
W17 W -0.14903(6) 0.20757(5) 0.76166(4) 0.0305(2) Uani 1 1 d . . .
W18 W -0.00752(6) 0.14577(5) 0.73618(4) 0.0300(2) Uani 1 1 d . . .
W19 W -0.14878(6) 0.02915(5) 0.57097(5) 0.0292(2) Uani 1 1 d . . .
W20 W -0.29175(6) 0.09042(5) 0.59562(5) 0.0304(2) Uani 1 1 d . . .
W21 W -0.32493(5) 0.24744(4) 0.53949(4) 0.0241(2) Uani 1 1 d . . .
W22 W -0.03677(5) 0.12768(4) 0.49114(4) 0.02246(19) Uani 1 1 d . . .
W23 W -0.23741(5) 0.01289(4) 0.39443(4) 0.0295(2) Uani 1 1 d . . .
W24 W -0.38086(5) 0.07271(5) 0.41710(4) 0.0290(2) Uani 1 1 d . . .
W25 W -0.07025(10) 0.53162(8) 0.70962(7) 0.0208(4) Uani 0.50 1 d P . .
P1 P 0.2851(3) 0.7922(3) 0.7629(2) 0.0223(11) Uani 1 1 d . . .
P2 P 0.2140(3) 0.6222(3) 0.8259(2) 0.0222(11) Uani 1 1 d . . .
P3 P -0.0329(3) 0.2979(3) 0.6978(2) 0.0185(11) Uani 1 1 d . . .
P4 P -0.1917(3) 0.1667(3) 0.5156(2) 0.0216(11) Uani 1 1 d . . .
Ru1 Ru 0.33553(12) 0.60891(9) 0.54444(9) 0.0334(4) Uani 1 1 d . . .
Ru2 Ru 0.03937(11) 0.21500(9) 0.38763(8) 0.0295(4) Uani 1 1 d . . .
C1 C 0.3111(8) 0.4995(8) 0.5186(9) 0.072(9) Uiso 1 1 d GD . .
C2 C 0.3756(10) 0.5276(9) 0.5771(7) 0.050(7) Uiso 1 1 d GD . .
H2 H 0.3760 0.5131 0.6146 0.060 Uiso 1 1 calc R . .
C3 C 0.4395(8) 0.5767(9) 0.5808(6) 0.042(6) Uiso 1 1 d GD . .
H3 H 0.4835 0.5958 0.6208 0.051 Uiso 1 1 calc R . .
C4 C 0.4389(8) 0.5978(8) 0.5260(8) 0.059(8) Uiso 1 1 d GD . .
C5 C 0.3744(10) 0.5698(9) 0.4675(7) 0.047(7) Uiso 1 1 d GD . .
H5 H 0.3740 0.5843 0.4300 0.056 Uiso 1 1 calc R . .
C6 C 0.3105(8) 0.5207(9) 0.4638(7) 0.053(7) Uiso 1 1 d GD . .
H6 H 0.2665 0.5015 0.4238 0.064 Uiso 1 1 calc R . .
C7 C 0.2428(19) 0.4485(18) 0.519(2) 0.126(16) Uiso 1 1 d D . .
H7A H 0.2011 0.4323 0.4756 0.188 Uiso 1 1 calc R . .
H7B H 0.2245 0.4719 0.5513 0.188 Uiso 1 1 calc R . .
H7C H 0.2585 0.4082 0.5313 0.188 Uiso 1 1 calc R . .
C8 C 0.5085(14) 0.6526(13) 0.5300(14) 0.069(9) Uiso 1 1 d D . .
H8 H 0.4906 0.6734 0.4931 0.083 Uiso 1 1 calc R . .
C9 C 0.576(2) 0.623(2) 0.525(2) 0.113(15) Uiso 1 1 d D . .
H9A H 0.5575 0.5850 0.4840 0.170 Uiso 1 1 calc R . .
H9B H 0.5974 0.6060 0.5622 0.170 Uiso 1 1 calc R . .
H9C H 0.6167 0.6609 0.5244 0.170 Uiso 1 1 calc R . .
C10 C 0.540(2) 0.7113(17) 0.5934(14) 0.088(11) Uiso 1 1 d D . .
H10A H 0.5837 0.7464 0.5942 0.131 Uiso 1 1 calc R . .
H10B H 0.5580 0.6922 0.6305 0.131 Uiso 1 1 calc R . .
H10C H 0.4996 0.7333 0.5968 0.131 Uiso 1 1 calc R . .
C11 C 0.0840(9) 0.3146(8) 0.4581(6) 0.043(6) Uiso 1 1 d GD . .
C12 C 0.0623(8) 0.3235(7) 0.3958(7) 0.032(5) Uiso 1 1 d G . .
H12 H 0.0280 0.3512 0.3834 0.038 Uiso 1 1 calc R . .
C13 C 0.0909(8) 0.2918(8) 0.3516(5) 0.032(5) Uiso 1 1 d G . .
H13 H 0.0761 0.2978 0.3090 0.039 Uiso 1 1 calc R . .
C14 C 0.1411(8) 0.2512(8) 0.3698(6) 0.035(5) Uiso 1 1 d GD . .
C15 C 0.1627(8) 0.2424(8) 0.4321(7) 0.045(6) Uiso 1 1 d G . .
H15 H 0.1970 0.2147 0.4445 0.055 Uiso 1 1 calc R . .
C16 C 0.1341(9) 0.2741(9) 0.4763(6) 0.056(7) Uiso 1 1 d G . .
H16 H 0.1489 0.2681 0.5188 0.067 Uiso 1 1 calc R . .
C17 C 0.0543(14) 0.3506(12) 0.5073(10) 0.040(6) Uiso 1 1 d D . .
H17A H 0.0752 0.3387 0.5484 0.061 Uiso 1 1 calc R . .
H17B H -0.0022 0.3345 0.4895 0.061 Uiso 1 1 calc R . .
H17C H 0.0710 0.4015 0.5157 0.061 Uiso 1 1 calc R . .
C18 C 0.1675(14) 0.2140(15) 0.3194(10) 0.066(9) Uiso 1 1 d D . .
H18 H 0.1611 0.1650 0.3230 0.080 Uiso 1 1 calc R . .
C19 C 0.1174(18) 0.2054(18) 0.2466(12) 0.076(10) Uiso 1 1 d D . .
H19A H 0.1383 0.1797 0.2179 0.114 Uiso 1 1 calc R . .
H19B H 0.1184 0.2518 0.2400 0.114 Uiso 1 1 calc R . .
H19C H 0.0640 0.1792 0.2360 0.114 Uiso 1 1 calc R . .
C20 C 0.2543(16) 0.244(2) 0.3383(18) 0.098(13) Uiso 1 1 d D . .
H20A H 0.2703 0.2174 0.3061 0.148 Uiso 1 1 calc R . .
H20B H 0.2827 0.2398 0.3818 0.148 Uiso 1 1 calc R . .
H20C H 0.2654 0.2933 0.3393 0.148 Uiso 1 1 calc R . .
O25C O -0.0989(17) 0.5478(15) 0.8005(13) 0.030(7) Uiso 0.50 1 d P . .
O1T O 0.2995(8) 1.0515(8) 0.7950(7) 0.031(3) Uiso 1 1 d . . .
O1A O 0.2597(8) 0.9494(7) 0.6785(6) 0.027(3) Uiso 1 1 d . . .
O1WR O 0.2160(11) 0.6061(9) 0.5385(9) 0.052(5) Uiso 1 1 d . . .
O25B O -0.1662(15) 0.5781(13) 0.7125(12) 0.019(6) Uiso 0.50 1 d P . .
O2T O 0.5296(8) 0.9414(7) 0.7572(7) 0.028(3) Uiso 1 1 d . . .
O2WR O 0.0316(9) 0.1065(8) 0.3503(7) 0.034(4) Uiso 1 1 d . . .
O3A O 0.0812(8) 0.8990(7) 0.8060(7) 0.031(3) Uiso 1 1 d . . .
O3T O 0.0640(8) 0.8101(7) 0.6897(7) 0.028(3) Uiso 1 1 d . . .
O4T O 0.3606(8) 0.6721(7) 0.6379(6) 0.027(3) Uiso 1 1 d . . .
O4A O 0.5035(9) 0.6974(8) 0.7322(7) 0.035(4) Uiso 1 1 d . . .
O5T O 0.3254(9) 0.9664(8) 0.9771(7) 0.032(3) Uiso 1 1 d . . .
O6T O 0.5595(9) 0.8560(8) 0.9379(7) 0.033(4) Uiso 1 1 d . . .
O7T O 0.4818(9) 0.6765(8) 1.0062(7) 0.036(4) Uiso 1 1 d . . .
O8T O 0.2500(8) 0.7857(7) 1.0466(7) 0.031(3) Uiso 1 1 d . . .
O9R O -0.0086(8) 0.6271(7) 0.7572(6) 0.027(3) Uiso 1 1 d . . .
O9T O 0.0085(9) 0.7211(8) 0.8693(7) 0.036(4) Uiso 1 1 d . . .
O10T O 0.2822(9) 0.4922(8) 0.7054(7) 0.036(4) Uiso 1 1 d . . .
O10A O 0.4302(9) 0.5238(8) 0.7948(7) 0.035(4) Uiso 1 1 d . . .
O25D O 0.0120(7) 0.4942(6) 0.7332(6) 0.019(3) Uiso 1 1 d . . .
O1P1 O 0.3164(8) 0.8574(7) 0.7422(7) 0.028(3) Uiso 1 1 d . . .
O11T O 0.3216(10) 0.4498(9) 0.9432(8) 0.046(4) Uiso 1 1 d . . .
O12A O 0.0887(8) 0.5567(7) 0.9806(6) 0.026(3) Uiso 1 1 d . . .
O12 O 0.4020(8) 0.9790(7) 0.7727(6) 0.026(3) Uiso 1 1 d . . .
O1P2 O 0.2755(8) 0.6791(7) 0.8864(6) 0.025(3) Uiso 1 1 d . . .
O13A O -0.0198(8) 0.4155(7) 0.9257(6) 0.027(3) Uiso 1 1 d . . .
O1P3 O 0.0250(8) 0.3465(7) 0.7671(6) 0.021(3) Uiso 1 1 d . . .
O13 O 0.1976(7) 0.9178(6) 0.7607(6) 0.017(3) Uiso 1 1 d . . .
O1P4 O -0.1907(8) 0.1252(7) 0.5671(6) 0.026(3) Uiso 1 1 d . . .
O14T O 0.2118(9) 0.3078(8) 0.8874(7) 0.032(3) Uiso 1 1 d . . .
O15 O 0.3344(8) 0.9523(7) 0.8578(6) 0.024(3) Uiso 1 1 d . . .
O15R O -0.1494(9) 0.4439(8) 0.6849(7) 0.034(4) Uiso 1 1 d . . .
O15T O -0.2437(9) 0.3895(8) 0.7399(7) 0.032(4) Uiso 1 1 d . . .
O16A O 0.1762(8) 0.1979(7) 0.6631(7) 0.027(3) Uiso 1 1 d . . .
O16T O 0.1489(8) 0.3185(7) 0.6390(6) 0.021(3) Uiso 1 1 d . . .
O17T O -0.1964(9) 0.1939(8) 0.8136(7) 0.032(4) Uiso 1 1 d . . .
O18T O 0.0362(8) 0.0876(7) 0.7715(6) 0.025(3) Uiso 1 1 d . . .
O19T O -0.1309(8) -0.0505(7) 0.5774(7) 0.028(3) Uiso 1 1 d . . .
O20T O -0.3657(9) 0.0527(8) 0.6172(7) 0.032(4) Uiso 1 1 d . . .
O2P1 O 0.1996(8) 0.7795(7) 0.7476(6) 0.022(3) Uiso 1 1 d . . .
O21A O -0.3258(8) 0.3062(7) 0.4896(6) 0.025(3) Uiso 1 1 d . . .
O21T O -0.4085(9) 0.2519(8) 0.5520(7) 0.033(4) Uiso 1 1 d . . .
O2P2 O 0.1455(8) 0.6467(7) 0.7963(6) 0.025(3) Uiso 1 1 d . . .
O22T O -0.0254(8) 0.1798(7) 0.4373(6) 0.025(3) Uiso 1 1 d . . .
O22A O 0.0203(9) 0.0716(8) 0.4797(7) 0.033(4) Uiso 1 1 d . . .
O2P3 O -0.0962(8) 0.3318(7) 0.6720(6) 0.024(3) Uiso 1 1 d . . .
O23T O -0.2385(8) -0.0697(7) 0.3544(7) 0.029(3) Uiso 1 1 d . . .
O2P4 O -0.2215(7) 0.2309(7) 0.5282(6) 0.020(3) Uiso 1 1 d . . .
O24T O -0.4765(8) 0.0300(7) 0.3909(7) 0.031(3) Uiso 1 1 d . . .
O24 O 0.4350(8) 0.8040(7) 0.7217(7) 0.030(3) Uiso 1 1 d . . .
O24A O -0.3873(8) 0.1049(7) 0.3427(7) 0.028(3) Uiso 1 1 d . . .
O25A O -0.0802(15) 0.5360(14) 0.6344(12) 0.024(6) Uiso 0.50 1 d P . .
O26 O 0.4657(8) 0.8926(7) 0.8348(6) 0.026(3) Uiso 1 1 d . . .
O3P1 O 0.3027(7) 0.7286(7) 0.7261(6) 0.020(3) Uiso 1 1 d . . .
O3P2 O 0.2476(8) 0.5994(7) 0.7762(6) 0.027(3) Uiso 1 1 d . . .
O3P3 O 0.0112(8) 0.2862(7) 0.6546(7) 0.030(3) Uiso 1 1 d . . .
O3P4 O -0.1136(8) 0.1862(7) 0.5126(6) 0.024(3) Uiso 1 1 d . . .
O35 O 0.2175(8) 0.8680(7) 0.8641(6) 0.023(3) Uiso 1 1 d . . .
O39 O 0.0852(8) 0.7617(7) 0.7953(6) 0.027(3) Uiso 1 1 d . . .
O4P1 O 0.3310(8) 0.8107(7) 0.8376(6) 0.025(3) Uiso 1 1 d . . .
O4P2 O 0.1894(8) 0.5597(7) 0.8522(7) 0.027(3) Uiso 1 1 d . . .
O4P3 O -0.0674(8) 0.2263(7) 0.7068(6) 0.022(3) Uiso 1 1 d . . .
O4P4 O -0.2517(8) 0.1159(7) 0.4473(6) 0.021(3) Uiso 1 1 d . . .
O46 O 0.4496(8) 0.7572(7) 0.8226(6) 0.024(3) Uiso 1 1 d . . .
O56 O 0.4273(8) 0.9003(7) 0.9420(6) 0.023(3) Uiso 1 1 d . . .
O58 O 0.3095(8) 0.8241(7) 0.9594(7) 0.029(3) Uiso 1 1 d . . .
O67 O 0.4321(8) 0.7662(7) 0.9370(7) 0.031(3) Uiso 1 1 d . . .
O78 O 0.3564(8) 0.7234(7) 1.0070(6) 0.026(3) Uiso 1 1 d . . .
O89 O 0.1642(8) 0.7395(7) 0.9111(6) 0.022(3) Uiso 1 1 d . . .
O101 O 0.3071(9) 0.5029(8) 0.8337(7) 0.031(3) Uiso 1 1 d . . .
O112 O 0.2059(8) 0.5116(7) 0.9490(6) 0.026(3) Uiso 1 1 d . . .
O114 O 0.1847(8) 0.4185(7) 0.8373(7) 0.030(3) Uiso 1 1 d . . .
O123 O 0.0590(8) 0.4747(7) 0.8572(7) 0.027(3) Uiso 1 1 d . . .
O134 O 0.0873(8) 0.3581(7) 0.8879(6) 0.024(3) Uiso 1 1 d . . .
O135 O -0.0906(8) 0.3990(7) 0.7896(6) 0.022(3) Uiso 1 1 d . . .
O137 O -0.0668(8) 0.2905(7) 0.8313(6) 0.025(3) Uiso 1 1 d . . .
O146 O 0.1434(8) 0.2924(7) 0.7508(6) 0.025(3) Uiso 1 1 d . . .
O148 O 0.0653(8) 0.2290(7) 0.8094(7) 0.028(3) Uiso 1 1 d . . .
O151 O -0.2537(8) 0.3170(7) 0.6199(6) 0.025(3) Uiso 1 1 d . . .
O157 O -0.1886(9) 0.2757(8) 0.7275(7) 0.031(3) Uiso 1 1 d . . .
O162 O 0.0391(7) 0.1908(6) 0.5696(6) 0.019(3) Uiso 1 1 d . . .
O168 O 0.0439(8) 0.1698(7) 0.6867(6) 0.024(3) Uiso 1 1 d . . .
O170 O -0.2171(8) 0.1360(7) 0.6858(7) 0.029(3) Uiso 1 1 d . . .
O178 O -0.0785(9) 0.1543(8) 0.7823(7) 0.032(4) Uiso 1 1 d . . .
O189 O -0.0901(8) 0.0790(7) 0.6641(7) 0.030(3) Uiso 1 1 d . . .
O190 O -0.2390(8) 0.0162(7) 0.5927(6) 0.023(3) Uiso 1 1 d . . .
O192 O -0.0721(7) 0.0738(7) 0.5516(6) 0.020(3) Uiso 1 1 d . . .
O193 O -0.2155(8) -0.0033(7) 0.4797(6) 0.024(3) Uiso 1 1 d . . .
O201 O -0.3086(8) 0.1755(7) 0.5900(6) 0.022(3) Uiso 1 1 d . . .
O204 O -0.3477(8) 0.0535(7) 0.5014(7) 0.030(3) Uiso 1 1 d . . .
O214 O -0.3726(7) 0.1643(7) 0.4644(6) 0.020(3) Uiso 1 1 d . . .
O223 O -0.1341(8) 0.0601(7) 0.4238(6) 0.027(3) Uiso 1 1 d . . .
O234 O -0.3458(8) -0.0043(7) 0.3830(6) 0.026(3) Uiso 1 1 d . . .
O410 O 0.3749(9) 0.6251(8) 0.7442(7) 0.033(4) Uiso 1 1 d . . .
O710 O 0.3962(8) 0.6317(7) 0.8699(7) 0.028(3) Uiso 1 1 d . . .
O711 O 0.3361(8) 0.5880(7) 0.9481(7) 0.028(3) Uiso 1 1 d . . .
O812 O 0.2046(8) 0.6479(7) 0.9714(7) 0.030(3) Uiso 1 1 d . . .
O912 O 0.0719(9) 0.6133(8) 0.8755(7) 0.032(4) Uiso 1 1 d . . .
K1 K 0.2782(3) 0.7665(2) 0.6057(2) 0.0304(11) Uiso 1 1 d . . .
K2 K 0.0763(3) 0.0552(3) 0.6076(2) 0.0333(11) Uiso 1 1 d . . .
K3 K -0.1450(4) 0.3080(4) 0.9238(3) 0.0646(18) Uiso 1 1 d . . .
K4 K 0.6598(6) 0.9083(6) 1.0665(5) 0.040(2) Uiso 0.50 1 d P . .
K5 K -0.5050(7) 0.0222(5) 0.5068(5) 0.041(3) Uiso 0.50 1 d P . .
K6 K 0.1329(7) 0.4409(6) 0.7126(5) 0.044(3) Uiso 0.50 1 d P . .
O1W O 0.5012(12) 0.9548(11) 1.0750(10) 0.066(6) Uiso 1 1 d . . .
O2W O 0.1258(12) 0.7379(10) 0.5899(9) 0.061(5) Uiso 1 1 d . . .
O3W O -0.0150(18) 0.3062(16) 1.0125(14) 0.119(10) Uiso 1 1 d . . .
O4W O -0.2130(19) 0.4001(17) 0.8713(15) 0.041(8) Uiso 0.50 1 d P . .
O5W O 0.4797(18) 0.8361(16) 1.1056(14) 0.120(10) Uiso 1 1 d . . .
O6W O 0.8225(17) 0.8357(15) 1.1173(13) 0.110(9) Uiso 1 1 d . . .
O7W O 0.0996(9) -0.0028(8) 0.7065(8) 0.040(4) Uiso 1 1 d . . .
O8W O -0.2092(10) -0.1634(9) 0.4530(8) 0.048(4) Uiso 1 1 d . . .
O9W O -0.3939(10) 0.0440(9) 0.7214(8) 0.051(5) Uiso 1 1 d . . .
O10W O 0.1181(10) 0.6412(9) 0.6658(8) 0.051(5) Uiso 1 1 d . . .
O11W O 0.3739(11) 1.0293(10) 1.1086(9) 0.060(5) Uiso 1 1 d . . .
O12W O 0.3002(13) 0.3626(12) 0.6590(11) 0.081(7) Uiso 1 1 d . . .
O13W O 0.1903(13) 0.5451(12) 0.6196(11) 0.079(7) Uiso 1 1 d . . .
O14W O 0.0856(16) 0.4588(14) 1.0726(13) 0.108(9) Uiso 1 1 d . . .
O15W O 0.4720(14) 1.1038(12) 0.7538(11) 0.086(7) Uiso 1 1 d . . .
O16W O -0.0472(18) -0.0292(16) 0.7856(14) 0.037(8) Uiso 0.50 1 d P . .
O17W O 0.2620(16) 0.1689(14) 0.7727(13) 0.105(9) Uiso 1 1 d . . .
O18W O 0.0382(16) 0.4865(14) 0.6048(13) 0.026(6) Uiso 0.50 1 d P . .
O19W O -0.3113(19) -0.1348(17) 0.5363(15) 0.041(8) Uiso 0.50 1 d P . .
O20W O 0.3586(19) 0.2793(17) 0.5766(15) 0.042(8) Uiso 0.50 1 d P . .
O21W O -0.355(2) 0.218(2) 0.7126(18) 0.057(10) Uiso 0.50 1 d P . .
O22W O -0.3941(19) -0.1435(17) 0.3818(15) 0.042(8) Uiso 0.50 1 d P . .
O23W O -0.2010(19) -0.0170(17) 0.7177(15) 0.040(8) Uiso 0.50 1 d P . .
O24W O -0.3293(18) 0.3863(16) 0.9112(14) 0.037(8) Uiso 0.50 1 d P . .
O25W O -0.3603(19) -0.0808(17) 0.6838(16) 0.043(8) Uiso 0.50 1 d P . .
O26W O 0.626(2) 0.8265(19) 0.7666(17) 0.055(10) Uiso 0.50 1 d P . .
O27W O 0.608(2) 0.793(2) 1.1148(18) 0.057(10) Uiso 0.50 1 d P . .
O28W O 0.196(2) 0.416(2) 1.0284(18) 0.058(10) Uiso 0.50 1 d P . .
O29W O 0.818(3) 0.972(2) 1.103(2) 0.078(13) Uiso 0.50 1 d P . .
O30W O -0.452(2) -0.133(2) 0.5476(18) 0.058(10) Uiso 0.50 1 d P . .
O31W O -0.0931(8) 0.3434(7) 0.5538(6) 0.027(3) Uiso 1 1 d . . .

loop_
_atom_site_aniso_label
_atom_site_aniso_U_11
_atom_site_aniso_U_22
_atom_site_aniso_U_33
_atom_site_aniso_U_23
_atom_site_aniso_U_13
_atom_site_aniso_U_12
W1 0.0337(5) 0.0195(4) 0.0357(5) 0.0071(4) 0.0158(4) 0.0039(4)
W2 0.0279(5) 0.0254(5) 0.0344(5) 0.0047(4) 0.0135(4) 0.0005(4)
W3 0.0292(5) 0.0222(4) 0.0212(4) 0.0060(3) 0.0109(4) 0.0059(4)
W4 0.0281(5) 0.0280(5) 0.0219(4) 0.0072(4) 0.0112(4) 0.0077(4)
W5 0.0332(5) 0.0295(5) 0.0214(4) -0.0020(4) 0.0075(4) 0.0052(4)
W6 0.0290(5) 0.0403(6) 0.0229(4) -0.0016(4) 0.0045(4) 0.0070(4)
W7 0.0307(5) 0.0449(6) 0.0225(4) 0.0031(4) 0.0045(4) 0.0104(4)
W8 0.0366(5) 0.0328(5) 0.0180(4) 0.0001(4) 0.0090(4) 0.0069(4)
W9 0.0318(5) 0.0254(5) 0.0271(4) 0.0101(4) 0.0147(4) 0.0080(4)
W10 0.0320(5) 0.0271(5) 0.0274(5) 0.0078(4) 0.0139(4) 0.0083(4)
W11 0.0361(5) 0.0367(5) 0.0283(5) 0.0158(4) 0.0148(4) 0.0154(4)
W12 0.0380(5) 0.0285(5) 0.0248(4) 0.0122(4) 0.0179(4) 0.0114(4)
W13 0.0314(5) 0.0306(5) 0.0177(4) 0.0043(4) 0.0106(4) 0.0077(4)
W14 0.0354(5) 0.0318(5) 0.0187(4) 0.0051(4) 0.0080(4) 0.0132(4)
W15 0.0293(5) 0.0281(5) 0.0219(4) 0.0043(4) 0.0109(4) 0.0075(4)
W16 0.0281(5) 0.0202(4) 0.0205(4) 0.0034(3) 0.0106(4) 0.0050(4)
W17 0.0394(5) 0.0296(5) 0.0324(5) 0.0154(4) 0.0219(4) 0.0100(4)
W18 0.0425(6) 0.0277(5) 0.0308(5) 0.0156(4) 0.0204(4) 0.0154(4)
W19 0.0364(5) 0.0237(5) 0.0377(5) 0.0160(4) 0.0212(4) 0.0106(4)
W20 0.0357(5) 0.0275(5) 0.0383(5) 0.0155(4) 0.0236(4) 0.0081(4)
W21 0.0268(5) 0.0248(4) 0.0210(4) 0.0059(3) 0.0112(4) 0.0051(4)
W22 0.0292(5) 0.0196(4) 0.0191(4) 0.0042(3) 0.0117(4) 0.0050(4)
W23 0.0304(5) 0.0204(4) 0.0308(5) 0.0000(4) 0.0098(4) 0.0035(4)
W24 0.0272(5) 0.0247(5) 0.0288(5) 0.0003(4) 0.0120(4) -0.0009(4)
W25 0.0311(9) 0.0143(7) 0.0110(7) 0.0001(6) 0.0094(7) -0.0057(7)
P1 0.031(3) 0.023(3) 0.017(2) 0.007(2) 0.013(2) 0.009(2)
P2 0.029(3) 0.016(2) 0.021(3) 0.003(2) 0.010(2) 0.007(2)
P3 0.022(3) 0.017(2) 0.020(2) 0.003(2) 0.013(2) 0.008(2)
P4 0.022(3) 0.025(3) 0.020(3) 0.005(2) 0.010(2) 0.009(2)
Ru1 0.0402(11) 0.0264(10) 0.0292(10) 0.0036(8) 0.0122(8) 0.0062(8)
Ru2 0.0316(10) 0.0300(10) 0.0284(9) 0.0111(8) 0.0121(8) 0.0079(8)

loop_
_atom_type_symbol
_atom_type_description
_atom_type_scat_dispersion_real
_atom_type_scat_dispersion_imag
_atom_type_scat_source
C C 0.0033 0.0016 'International Tables Vol C Tables 4.2.6.8 and 6.1.1.4'
H H 0.0000 0.0000 'International Tables Vol C Tables 4.2.6.8 and 6.1.1.4'
O O 0.0106 0.0060 'International Tables Vol C Tables 4.2.6.8 and 6.1.1.4'
P P 0.1023 0.0942 'International Tables Vol C Tables 4.2.6.8 and 6.1.1.4'
K K 0.2009 0.2494 'International Tables Vol C Tables 4.2.6.8 and 6.1.1.4'
Ru Ru -1.2594 0.8363 'International Tables Vol C Tables 4.2.6.8 and 6.1.1.4'
W W -0.8490 6.8722 'International Tables Vol C Tables 4.2.6.8 and 6.1.1.4'
Li Li -0.0003 0.0001 'International Tables Vol C Tables 4.2.6.8 and 6.1.1.4'

loop_
_geom_angle_atom_site_label_1
_geom_angle_atom_site_label_2
_geom_angle_atom_site_label_3
_geom_angle
_geom_angle_site_symmetry_1
_geom_angle_site_symmetry_3
_geom_angle_publ_flag
O1T W1 O13 101.7(6) . . ?
O1T W1 O1A 98.1(6) . . ?
O13 W1 O1A 87.4(5) . . ?
O1T W1 O15 97.5(6) . . ?
O13 W1 O15 87.8(5) . . ?
O1A W1 O15 164.3(6) . . ?
O1T W1 O12 98.0(6) . . ?
O13 W1 O12 160.2(6) . . ?
O1A W1 O12 89.0(6) . . ?
O15 W1 O12 90.4(6) . . ?
O1T W1 O1P1 171.0(6) . . ?
O13 W1 O1P1 87.3(5) . . ?
O1A W1 O1P1 81.8(6) . . ?
O15 W1 O1P1 82.9(5) . . ?
O12 W1 O1P1 72.9(5) . . ?
O1T W1 K4 46.7(5) . 2_677 ?
O13 W1 K4 94.4(4) . 2_677 ?
O1A W1 K4 144.5(5) . 2_677 ?
O15 W1 K4 50.9(4) . 2_677 ?
O12 W1 K4 99.7(4) . 2_677 ?
O1P1 W1 K4 133.6(4) . 2_677 ?
O2T W2 O26 97.4(6) . . ?
O2T W2 O24 103.0(7) . . ?
O26 W2 O24 87.9(6) . . ?
O2T W2 O12 100.4(6) . . ?
O26 W2 O12 89.7(6) . . ?
O24 W2 O12 156.6(6) . . ?
O2T W2 O24A 96.4(6) . 2_566 ?
O26 W2 O24A 166.3(6) . 2_566 ?
O24 W2 O24A 88.9(6) . 2_566 ?
O12 W2 O24A 88.0(6) . 2_566 ?
O2T W2 O1P1 172.7(6) . . ?
O26 W2 O1P1 82.8(5) . . ?
O24 W2 O1P1 84.3(6) . . ?
O12 W2 O1P1 72.3(5) . . ?
O24A W2 O1P1 83.6(5) 2_566 . ?
O2T W2 K1 130.4(5) . . ?
O26 W2 K1 122.5(4) . . ?
O24 W2 K1 55.7(4) . . ?
O12 W2 K1 107.4(4) . . ?
O24A W2 K1 46.0(4) 2_566 . ?
O1P1 W2 K1 53.9(3) . . ?
O3T W3 O3A 100.7(7) . . ?
O3T W3 O39 93.8(6) . . ?
O3A W3 O39 96.2(6) . . ?
O3T W3 O13 94.9(6) . . ?
O3A W3 O13 93.9(6) . . ?
O39 W3 O13 165.2(6) . . ?
O3T W3 O35 168.3(6) . . ?
O3A W3 O35 90.9(6) . . ?
O39 W3 O35 85.9(5) . . ?
O13 W3 O35 83.2(5) . . ?
O3T W3 O2P1 87.7(6) . . ?
O3A W3 O2P1 171.5(6) . . ?
O39 W3 O2P1 84.2(5) . . ?
O13 W3 O2P1 84.2(5) . . ?
O35 W3 O2P1 80.6(5) . . ?
O4A W4 O4T 100.9(7) . . ?
O4A W4 O410 98.0(7) . . ?
O4T W4 O410 95.0(6) . . ?
O4A W4 O24 95.9(7) . . ?
O4T W4 O24 93.9(6) . . ?
O410 W4 O24 161.8(6) . . ?
O4A W4 O46 92.6(6) . . ?
O4T W4 O46 166.1(6) . . ?
O410 W4 O46 86.3(6) . . ?
O24 W4 O46 81.3(6) . . ?
O4A W4 O3P1 173.7(6) . . ?
O4T W4 O3P1 85.1(6) . . ?
O410 W4 O3P1 83.0(6) . . ?
O24 W4 O3P1 81.9(5) . . ?
O46 W4 O3P1 81.3(5) . . ?
O4A W4 K1 130.6(5) . . ?
O4T W4 K1 47.7(5) . . ?
O410 W4 K1 118.6(5) . . ?
O24 W4 K1 58.3(4) . . ?
O46 W4 K1 120.0(4) . . ?
O3P1 W4 K1 52.9(3) . . ?
O5T W5 O35 102.4(7) . . ?
O5T W5 O56 99.3(6) . . ?
O35 W5 O56 158.0(6) . . ?
O5T W5 O58 98.2(6) . . ?
O35 W5 O58 93.1(6) . . ?
O56 W5 O58 87.7(6) . . ?
O5T W5 O15 94.5(6) . . ?
O35 W5 O15 87.4(6) . . ?
O56 W5 O15 86.9(6) . . ?
O58 W5 O15 166.8(6) . . ?
O5T W5 O4P1 171.0(6) . . ?
O35 W5 O4P1 85.6(6) . . ?
O56 W5 O4P1 72.6(5) . . ?
O58 W5 O4P1 85.5(5) . . ?
O15 W5 O4P1 81.5(5) . . ?
O5T W5 K4 45.8(5) . 2_677 ?
O35 W5 K4 94.8(5) . 2_677 ?
O56 W5 K4 97.5(4) . 2_677 ?
O58 W5 K4 144.0(4) . 2_677 ?
O15 W5 K4 48.9(4) . 2_677 ?
O4P1 W5 K4 130.2(4) . 2_677 ?
O6T W6 O46 102.8(7) . . ?
O6T W6 O67 97.2(6) . . ?
O46 W6 O67 91.8(6) . . ?
O6T W6 O56 100.4(6) . . ?
O46 W6 O56 156.5(6) . . ?
O67 W6 O56 89.0(6) . . ?
O6T W6 O26 94.7(6) . . ?
O46 W6 O26 87.1(6) . . ?
O67 W6 O26 168.0(6) . . ?
O56 W6 O26 87.3(6) . . ?
O6T W6 O4P1 172.2(6) . . ?
O46 W6 O4P1 84.2(6) . . ?
O67 W6 O4P1 85.9(6) . . ?
O56 W6 O4P1 72.4(5) . . ?
O26 W6 O4P1 82.1(5) . . ?
O7T W7 O710 105.9(7) . . ?
O7T W7 O67 97.2(7) . . ?
O710 W7 O67 91.3(6) . . ?
O7T W7 O78 97.2(7) . . ?
O710 W7 O78 156.9(6) . . ?
O67 W7 O78 86.8(6) . . ?
O7T W7 O711 95.9(7) . . ?
O710 W7 O711 88.6(6) . . ?
O67 W7 O711 166.4(6) . . ?
O78 W7 O711 87.9(6) . . ?
O7T W7 O1P2 169.2(6) . . ?
O710 W7 O1P2 84.2(6) . . ?
O67 W7 O1P2 86.1(6) . . ?
O78 W7 O1P2 72.7(5) . . ?
O711 W7 O1P2 80.4(5) . . ?
O8T W8 O89 102.4(6) . . ?
O8T W8 O58 97.3(6) . . ?
O89 W8 O58 91.5(6) . . ?
O8T W8 O78 101.8(6) . . ?
O89 W8 O78 155.7(6) . . ?
O58 W8 O78 87.2(6) . . ?
O8T W8 O812 95.3(6) . . ?
O89 W8 O812 85.9(6) . . ?
O58 W8 O812 167.3(6) . . ?
O78 W8 O812 90.1(6) . . ?
O8T W8 O1P2 172.8(6) . . ?
O89 W8 O1P2 83.9(5) . . ?
O58 W8 O1P2 85.9(5) . . ?
O78 W8 O1P2 71.9(5) . . ?
O812 W8 O1P2 81.5(5) . . ?
O8T W8 K3 45.0(5) . 2_567 ?
O89 W8 K3 87.8(4) . 2_567 ?
O58 W8 K3 140.7(4) . 2_567 ?
O78 W8 K3 108.3(4) . 2_567 ?
O812 W8 K3 51.7(4) . 2_567 ?
O1P2 W8 K3 132.9(3) . 2_567 ?
O9T W9 O9R 99.8(7) . . ?
O9T W9 O39 98.3(7) . . ?
O9R W9 O39 95.7(6) . . ?
O9T W9 O912 93.3(7) . . ?
O9R W9 O912 90.3(6) . . ?
O39 W9 O912 165.9(6) . . ?
O9T W9 O89 94.2(6) . . ?
O9R W9 O89 164.2(6) . . ?
O39 W9 O89 89.3(6) . . ?
O912 W9 O89 81.8(6) . . ?
O9T W9 O2P2 173.8(6) . . ?
O9R W9 O2P2 83.9(6) . . ?
O39 W9 O2P2 86.3(6) . . ?
O912 W9 O2P2 81.7(6) . . ?
O89 W9 O2P2 81.5(5) . . ?
O10A W10 O10T 101.8(7) . . ?
O10A W10 O410 97.6(7) . . ?
O10T W10 O410 95.5(7) . . ?
O10A W10 O101 95.8(7) . . ?
O10T W10 O101 94.4(6) . . ?
O410 W10 O101 161.4(6) . . ?
O10A W10 O710 92.9(6) . . ?
O10T W10 O710 165.0(7) . . ?
O410 W10 O710 85.4(6) . . ?
O101 W10 O710 81.1(6) . . ?
O10A W10 O3P2 172.7(6) . . ?
O10T W10 O3P2 85.5(6) . . ?
O410 W10 O3P2 82.6(6) . . ?
O101 W10 O3P2 82.4(6) . . ?
O710 W10 O3P2 79.8(5) . . ?
O10A W10 K6 128.2(5) . . ?
O10T W10 K6 45.0(5) . . ?
O410 W10 K6 119.9(5) . . ?
O101 W10 K6 59.1(5) . . ?
O710 W10 K6 122.2(4) . . ?
O3P2 W10 K6 56.7(4) . . ?
O11T W11 O101 104.5(7) . . ?
O11T W11 O711 97.6(7) . . ?
O101 W11 O711 87.2(6) . . ?
O11T W11 O114 97.9(7) . . ?
O101 W11 O114 89.3(6) . . ?
O711 W11 O114 164.5(6) . . ?
O11T W11 O112 98.2(7) . . ?
O101 W11 O112 157.2(6) . . ?
O711 W11 O112 88.9(6) . . ?
O114 W11 O112 88.5(6) . . ?
O11T W11 O4P2 171.1(7) . . ?
O101 W11 O4P2 84.3(6) . . ?
O711 W11 O4P2 82.2(6) . . ?
O114 W11 O4P2 82.5(6) . . ?
O112 W11 O4P2 72.9(5) . . ?
O11T W11 K6 129.5(6) . . ?
O101 W11 K6 57.8(5) . . ?
O711 W11 K6 124.8(4) . . ?
O114 W11 K6 42.3(4) . . ?
O112 W11 K6 107.5(4) . . ?
O4P2 W11 K6 55.6(4) . . ?
O12A W12 O912 102.3(7) . . ?
O12A W12 O812 96.5(6) . . ?
O912 W12 O812 86.6(6) . . ?
O12A W12 O123 97.0(6) . . ?
O912 W12 O123 90.4(6) . . ?
O812 W12 O123 166.5(6) . . ?
O12A W12 O112 99.5(6) . . ?
O912 W12 O112 158.1(6) . . ?
O812 W12 O112 89.2(6) . . ?
O123 W12 O112 88.7(6) . . ?
O12A W12 O4P2 172.4(6) . . ?
O912 W12 O4P2 85.3(6) . . ?
O812 W12 O4P2 83.8(6) . . ?
O123 W12 O4P2 82.9(5) . . ?
O112 W12 O4P2 72.9(5) . . ?
O12A W12 K3 46.3(5) . 2_567 ?
O912 W12 K3 87.1(5) . 2_567 ?
O812 W12 K3 51.9(4) . 2_567 ?
O123 W12 K3 141.1(4) . 2_567 ?
O112 W12 K3 107.0(4) . 2_567 ?
O4P2 W12 K3 135.4(4) . 2_567 ?
O13A W13 O135 104.1(6) . . ?
O13A W13 O137 97.3(6) . . ?
O135 W13 O137 89.2(6) . . ?
O13A W13 O134 98.7(6) . . ?
O135 W13 O134 157.0(6) . . ?
O137 W13 O134 90.6(6) . . ?
O13A W13 O123 95.9(6) . . ?
O135 W13 O123 89.2(6) . . ?
O137 W13 O123 166.7(6) . . ?
O134 W13 O123 85.8(6) . . ?
O13A W13 O1P3 171.3(6) . . ?
O135 W13 O1P3 83.8(5) . . ?
O137 W13 O1P3 86.3(5) . . ?
O134 W13 O1P3 73.2(5) . . ?
O123 W13 O1P3 80.4(5) . . ?
O13A W13 K3 48.3(5) . . ?
O135 W13 K3 89.5(4) . . ?
O137 W13 K3 50.8(4) . . ?
O134 W13 K3 108.0(4) . . ?
O123 W13 K3 142.4(4) . . ?
O1P3 W13 K3 136.7(3) . . ?
O14T W14 O146 105.4(7) . . ?
O14T W14 O148 97.1(6) . . ?
O146 W14 O148 88.8(6) . . ?
O14T W14 O134 99.1(6) . . ?
O146 W14 O134 155.3(6) . . ?
O148 W14 O134 90.7(6) . . ?
O14T W14 O114 95.8(6) . . ?
O146 W14 O114 87.0(6) . . ?
O148 W14 O114 167.1(6) . . ?
O134 W14 O114 88.0(6) . . ?
O14T W14 O1P3 171.5(6) . . ?
O146 W14 O1P3 82.7(5) . . ?
O148 W14 O1P3 85.5(5) . . ?
O134 W14 O1P3 72.7(5) . . ?
O114 W14 O1P3 81.8(5) . . ?
O14T W14 K6 127.5(5) . . ?
O146 W14 K6 55.9(5) . . ?
O148 W14 K6 127.0(4) . . ?
O134 W14 K6 106.3(4) . . ?
O114 W14 K6 41.8(4) . . ?
O1P3 W14 K6 54.8(4) . . ?
O15T W15 O15R 100.0(7) . . ?
O15T W15 O151 98.6(7) . . ?
O15R W15 O151 94.8(6) . . ?
O15T W15 O157 93.9(7) . . ?
O15R W15 O157 164.4(7) . . ?
O151 W15 O157 90.0(6) . . ?
O15T W15 O135 93.6(6) . . ?
O15R W15 O135 90.0(6) . . ?
O151 W15 O135 165.9(6) . . ?
O157 W15 O135 82.1(6) . . ?
O15T W15 O2P3 173.1(6) . . ?
O15R W15 O2P3 83.8(6) . . ?
O151 W15 O2P3 86.7(5) . . ?
O157 W15 O2P3 81.7(6) . . ?
O135 W15 O2P3 80.6(5) . . ?
O16T W16 O16A 101.8(6) . . ?
O16T W16 O162 98.5(6) . . ?
O16A W16 O162 95.7(6) . . ?
O16T W16 O146 94.3(6) . . ?
O16A W16 O146 96.3(6) . . ?
O162 W16 O146 160.3(5) . . ?
O16T W16 O168 167.9(6) . . ?
O16A W16 O168 89.1(6) . . ?
O162 W16 O168 85.5(5) . . ?
O146 W16 O168 79.2(5) . . ?
O16T W16 O3P3 89.6(6) . . ?
O16A W16 O3P3 168.6(6) . . ?
O162 W16 O3P3 83.2(5) . . ?
O146 W16 O3P3 82.0(6) . . ?
O168 W16 O3P3 79.6(5) . . ?
O16T W16 K2 138.6(4) . . ?
O16A W16 K2 51.4(4) . . ?
O162 W16 K2 60.4(4) . . ?
O146 W16 K2 117.1(4) . . ?
O168 W16 K2 53.0(4) . . ?
O3P3 W16 K2 119.4(4) . . ?
O16T W16 K6 44.2(5) . . ?
O16A W16 K6 130.2(5) . . ?
O162 W16 K6 120.3(4) . . ?
O146 W16 K6 61.1(4) . . ?
O168 W16 K6 124.2(4) . . ?
O3P3 W16 K6 58.6(4) . . ?
K2 W16 K6 177.23(19) . . ?
O17T W17 O157 103.0(7) . . ?
O17T W17 O170 98.8(6) . . ?
O157 W17 O170 91.2(6) . . ?
O17T W17 O178 100.2(7) . . ?
O157 W17 O178 155.7(6) . . ?
O170 W17 O178 92.5(6) . . ?
O17T W17 O137 92.1(6) . . ?
O157 W17 O137 84.4(6) . . ?
O170 W17 O137 168.9(6) . . ?
O178 W17 O137 87.4(6) . . ?
O17T W17 O4P3 170.3(6) . . ?
O157 W17 O4P3 83.9(6) . . ?
O170 W17 O4P3 87.7(5) . . ?
O178 W17 O4P3 72.2(6) . . ?
O137 W17 O4P3 81.7(5) . . ?
O17T W17 K3 42.9(5) . . ?
O157 W17 K3 86.7(5) . . ?
O170 W17 K3 139.3(5) . . ?
O178 W17 K3 105.6(4) . . ?
O137 W17 K3 50.8(4) . . ?
O4P3 W17 K3 132.3(3) . . ?
O18T W18 O168 105.0(6) . . ?
O18T W18 O189 98.1(6) . . ?
O168 W18 O189 93.3(6) . . ?
O18T W18 O178 98.8(6) . . ?
O168 W18 O178 155.5(6) . . ?
O189 W18 O178 88.8(6) . . ?
O18T W18 O148 92.7(6) . . ?
O168 W18 O148 88.4(6) . . ?
O189 W18 O148 168.2(6) . . ?
O178 W18 O148 84.8(6) . . ?
O18T W18 O4P3 170.0(6) . . ?
O168 W18 O4P3 83.5(6) . . ?
O189 W18 O4P3 86.4(6) . . ?
O178 W18 O4P3 72.2(5) . . ?
O148 W18 O4P3 82.2(5) . . ?
O18T W18 K2 75.3(4) . . ?
O168 W18 K2 40.4(4) . . ?
O189 W18 K2 71.1(5) . . ?
O178 W18 K2 157.7(4) . . ?
O148 W18 K2 116.6(4) . . ?
O4P3 W18 K2 114.6(3) . . ?
O19T W19 O192 105.5(6) . . ?
O19T W19 O193 96.7(6) . . ?
O192 W19 O193 90.3(6) . . ?
O19T W19 O190 96.8(6) . . ?
O192 W19 O190 157.6(6) . . ?
O193 W19 O190 89.0(6) . . ?
O19T W19 O189 94.9(6) . . ?
O192 W19 O189 89.9(6) . . ?
O193 W19 O189 167.9(6) . . ?
O190 W19 O189 86.2(6) . . ?
O19T W19 O1P4 169.5(6) . . ?
O192 W19 O1P4 85.0(6) . . ?
O193 W19 O1P4 83.1(5) . . ?
O190 W19 O1P4 72.7(5) . . ?
O189 W19 O1P4 84.9(6) . . ?
O19T W19 K2 73.7(5) . . ?
O192 W19 K2 38.4(4) . . ?
O193 W19 K2 114.9(4) . . ?
O190 W19 K2 154.8(4) . . ?
O189 W19 K2 71.8(4) . . ?
O1P4 W19 K2 116.0(4) . . ?
O20T W20 O201 103.0(7) . . ?
O20T W20 O204 96.8(6) . . ?
O201 W20 O204 88.5(6) . . ?
O20T W20 O170 95.4(6) . . ?
O201 W20 O170 89.3(6) . . ?
O204 W20 O170 167.8(6) . . ?
O20T W20 O190 100.3(6) . . ?
O201 W20 O190 156.6(6) . . ?
O204 W20 O190 89.3(6) . . ?
O170 W20 O190 88.0(6) . . ?
O20T W20 O1P4 171.9(6) . . ?
O201 W20 O1P4 85.0(5) . . ?
O204 W20 O1P4 82.9(5) . . ?
O170 W20 O1P4 85.0(5) . . ?
O190 W20 O1P4 71.6(5) . . ?
O20T W20 K5 46.9(5) . . ?
O201 W20 K5 84.1(4) . . ?
O204 W20 K5 53.5(5) . . ?
O170 W20 K5 138.1(5) . . ?
O190 W20 K5 112.8(4) . . ?
O1P4 W20 K5 135.1(4) . . ?
O20T W20 K5 48.4(5) . 2_456 ?
O201 W20 K5 97.7(4) . 2_456 ?
O204 W20 K5 48.4(5) . 2_456 ?
O170 W20 K5 143.8(4) . 2_456 ?
O190 W20 K5 98.2(4) . 2_456 ?
O1P4 W20 K5 130.9(4) . 2_456 ?
K5 W20 K5 14.8(3) . 2_456 ?
O21T W21 O21A 98.8(7) . . ?
O21T W21 O151 97.1(6) . . ?
O21A W21 O151 94.8(6) . . ?
O21T W21 O214 96.0(6) . . ?
O21A W21 O214 93.4(6) . . ?
O151 W21 O214 163.3(6) . . ?
O21T W21 O201 91.7(6) . . ?
O21A W21 O201 169.1(6) . . ?
O151 W21 O201 86.4(5) . . ?
O214 W21 O201 82.9(5) . . ?
O21T W21 O2P4 173.1(6) . . ?
O21A W21 O2P4 87.9(6) . . ?
O151 W21 O2P4 83.9(5) . . ?
O214 W21 O2P4 81.8(5) . . ?
O201 W21 O2P4 81.5(5) . . ?
O21T W21 K1 132.2(5) . 2_566 ?
O21A W21 K1 50.1(4) . 2_566 ?
O151 W21 K1 118.0(4) . 2_566 ?
O214 W21 K1 58.2(4) . 2_566 ?
O201 W21 K1 120.1(4) . 2_566 ?
O2P4 W21 K1 51.9(3) . 2_566 ?
O22A W22 O22T 100.7(7) . . ?
O22A W22 O162 95.5(6) . . ?
O22T W22 O162 97.4(6) . . ?
O22A W22 O223 93.8(6) . . ?
O22T W22 O223 93.7(6) . . ?
O162 W22 O223 163.9(5) . . ?
O22A W22 O192 90.9(6) . . ?
O22T W22 O192 167.5(6) . . ?
O162 W22 O192 85.9(5) . . ?
O223 W22 O192 80.9(5) . . ?
O22A W22 O3P4 171.2(6) . . ?
O22T W22 O3P4 87.8(6) . . ?
O162 W22 O3P4 85.1(5) . . ?
O223 W22 O3P4 83.7(5) . . ?
O192 W22 O3P4 80.4(5) . . ?
O22A W22 K2 51.8(5) . . ?
O22T W22 K2 139.6(5) . . ?
O162 W22 K2 62.5(4) . . ?
O223 W22 K2 114.7(4) . . ?
O192 W22 K2 52.3(4) . . ?
O3P4 W22 K2 121.8(4) . . ?
O22A W22 K2 45.1(5) . 2_556 ?
O22T W22 K2 104.3(4) . 2_556 ?
O162 W22 K2 137.5(4) . 2_556 ?
O223 W22 K2 48.9(4) . 2_556 ?
O192 W22 K2 80.7(4) . 2_556 ?
O3P4 W22 K2 131.1(4) . 2_556 ?
K2 W22 K2 77.66(12) . 2_556 ?
O23T W23 O223 101.1(7) . . ?
O23T W23 O1A 98.3(6) . 2_566 ?
O223 W23 O1A 90.2(6) . 2_566 ?
O23T W23 O193 95.7(6) . . ?
O223 W23 O193 87.7(6) . . ?
O1A W23 O193 166.1(6) 2_566 . ?
O23T W23 O234 99.7(6) . . ?
O223 W23 O234 159.0(6) . . ?
O1A W23 O234 89.1(6) 2_566 . ?
O193 W23 O234 88.0(6) . . ?
O23T W23 O4P4 172.5(6) . . ?
O223 W23 O4P4 86.1(5) . . ?
O1A W23 O4P4 83.6(5) 2_566 . ?
O193 W23 O4P4 82.5(5) . . ?
O234 W23 O4P4 72.9(5) . . ?
O23T W23 K2 51.2(5) . 2_556 ?
O223 W23 K2 50.6(4) . 2_556 ?
O1A W23 K2 103.5(4) 2_566 2_556 ?
O193 W23 K2 85.7(4) . 2_556 ?
O234 W23 K2 149.2(4) . 2_556 ?
O4P4 W23 K2 135.6(3) . 2_556 ?
O24T W24 O214 103.8(6) . . ?
O24T W24 O24A 97.2(6) . . ?
O214 W24 O24A 89.2(6) . . ?
O24T W24 O234 98.9(6) . . ?
O214 W24 O234 157.2(6) . . ?
O24A W24 O234 90.3(6) . . ?
O24T W24 O204 97.0(6) . . ?
O214 W24 O204 86.3(6) . . ?
O24A W24 O204 165.7(6) . . ?
O234 W24 O204 88.7(6) . . ?
O24T W24 O4P4 172.7(6) . . ?
O214 W24 O4P4 83.4(5) . . ?
O24A W24 O4P4 83.9(5) . . ?
O234 W24 O4P4 73.9(5) . . ?
O204 W24 O4P4 82.1(5) . . ?
O24T W24 K1 132.7(5) . 2_566 ?
O214 W24 K1 56.8(4) . 2_566 ?
O24A W24 K1 46.2(4) . 2_566 ?
O234 W24 K1 108.2(4) . 2_566 ?
O204 W24 K1 121.1(4) . 2_566 ?
O4P4 W24 K1 52.4(3) . 2_566 ?
O24T W24 K5 47.1(5) . 2_456 ?
O214 W24 K5 96.6(4) . 2_456 ?
O24A W24 K5 144.2(5) . 2_456 ?
O234 W24 K5 97.1(4) . 2_456 ?
O204 W24 K5 50.0(5) . 2_456 ?
O4P4 W24 K5 131.8(4) . 2_456 ?
K1 W24 K5 153.42(17) 2_566 2_456 ?
O24T W24 K5 47.7(5) . . ?
O214 W24 K5 82.4(4) . . ?
O24A W24 K5 139.5(5) . . ?
O234 W24 K5 111.9(4) . . ?
O204 W24 K5 53.1(5) . . ?
O4P4 W24 K5 133.7(4) . . ?
K1 W24 K5 138.97(17) 2_566 . ?
K5 W24 K5 14.9(3) 2_456 . ?
O25A W25 O25D 102.8(10) . . ?
O25A W25 O9R 97.7(10) . . ?
O25D W25 O9R 94.2(6) . . ?
O25A W25 O15R 98.3(10) . . ?
O25D W25 O15R 95.6(6) . . ?
O9R W25 O15R 158.9(6) . . ?
O25A W25 O25B 94.9(11) . . ?
O25D W25 O25B 162.3(7) . . ?
O9R W25 O25B 82.2(8) . . ?
O15R W25 O25B 82.8(8) . . ?
O25A W25 O25C 155.1(12) . . ?
O25D W25 O25C 102.1(8) . . ?
O9R W25 O25C 79.2(8) . . ?
O15R W25 O25C 80.4(8) . . ?
O25B W25 O25C 60.2(10) . . ?
O2P1 P1 O3P1 111.6(8) . . ?
O2P1 P1 O4P1 110.5(8) . . ?
O3P1 P1 O4P1 110.7(8) . . ?
O2P1 P1 O1P1 110.7(8) . . ?
O3P1 P1 O1P1 107.6(8) . . ?
O4P1 P1 O1P1 105.6(8) . . ?
O2P1 P1 K1 98.4(5) . . ?
O3P1 P1 K1 56.7(5) . . ?
O4P1 P1 K1 151.1(6) . . ?
O1P1 P1 K1 61.3(5) . . ?
O2P2 P2 O3P2 110.5(8) . . ?
O2P2 P2 O1P2 111.5(8) . . ?
O3P2 P2 O1P2 110.4(8) . . ?
O2P2 P2 O4P2 109.1(8) . . ?
O3P2 P2 O4P2 110.2(8) . . ?
O1P2 P2 O4P2 105.0(8) . . ?
O2P2 P2 K6 95.6(6) . . ?
O3P2 P2 K6 60.5(6) . . ?
O1P2 P2 K6 152.7(6) . . ?
O4P2 P2 K6 60.6(5) . . ?
O3P3 P3 O2P3 113.2(8) . . ?
O3P3 P3 O4P3 109.1(8) . . ?
O2P3 P3 O4P3 110.2(8) . . ?
O3P3 P3 O1P3 108.5(8) . . ?
O2P3 P3 O1P3 108.6(8) . . ?
O4P3 P3 O1P3 107.2(7) . . ?
O3P3 P3 K6 59.2(6) . . ?
O2P3 P3 K6 97.4(6) . . ?
O4P3 P3 K6 152.3(6) . . ?
O1P3 P3 K6 60.1(5) . . ?
O3P4 P4 O2P4 111.4(8) . . ?
O3P4 P4 O1P4 110.8(8) . . ?
O2P4 P4 O1P4 112.4(8) . . ?
O3P4 P4 O4P4 109.6(8) . . ?
O2P4 P4 O4P4 106.1(8) . . ?
O1P4 P4 O4P4 106.3(7) . . ?
O3P4 P4 K1 94.9(6) . 2_566 ?
O2P4 P4 K1 57.7(5) . 2_566 ?
O1P4 P4 K1 154.1(6) . 2_566 ?
O4P4 P4 K1 60.1(5) . 2_566 ?
O21A Ru1 O4T 88.9(5) 2_566 . ?
O21A Ru1 C1 145.3(6) 2_566 . ?
O4T Ru1 C1 124.2(6) . . ?
O21A Ru1 C2 164.0(6) 2_566 . ?
O4T Ru1 C2 94.5(6) . . ?
C1 Ru1 C2 38.7(3) . . ?
O21A Ru1 C6 108.4(6) 2_566 . ?
O4T Ru1 C6 162.6(6) . . ?
C1 Ru1 C6 38.6(3) . . ?
C2 Ru1 C6 69.4(4) . . ?
O21A Ru1 C3 126.6(6) 2_566 . ?
O4T Ru1 C3 90.3(6) . . ?
C1 Ru1 C3 69.0(4) . . ?
C2 Ru1 C3 38.0(3) . . ?
C6 Ru1 C3 81.0(4) . . ?
O21A Ru1 C5 88.1(6) 2_566 . ?
O4T Ru1 C5 149.4(6) . . ?
C1 Ru1 C5 68.8(4) . . ?
C2 Ru1 C5 81.0(4) . . ?
C6 Ru1 C5 37.8(3) . . ?
C3 Ru1 C5 67.6(4) . . ?
O21A Ru1 C4 96.2(6) 2_566 . ?
O4T Ru1 C4 113.1(6) . . ?
C1 Ru1 C4 81.0(4) . . ?
C2 Ru1 C4 68.1(4) . . ?
C6 Ru1 C4 67.9(4) . . ?
C3 Ru1 C4 37.3(3) . . ?
C5 Ru1 C4 37.2(3) . . ?
O21A Ru1 O1WR 82.3(6) 2_566 . ?
O4T Ru1 O1WR 80.2(6) . . ?
C1 Ru1 O1WR 92.6(6) . . ?
C2 Ru1 O1WR 113.6(6) . . ?
C6 Ru1 O1WR 99.8(6) . . ?
C3 Ru1 O1WR 149.6(6) . . ?
C5 Ru1 O1WR 129.4(6) . . ?
C4 Ru1 O1WR 166.6(6) . . ?
O21A Ru1 K1 49.6(4) 2_566 . ?
O4T Ru1 K1 47.1(4) . . ?
C1 Ru1 K1 147.2(4) . . ?
C2 Ru1 K1 139.6(4) . . ?
C6 Ru1 K1 145.8(4) . . ?
C3 Ru1 K1 132.4(4) . . ?
C5 Ru1 K1 137.6(4) . . ?
C4 Ru1 K1 131.6(4) . . ?
O1WR Ru1 K1 56.4(5) . . ?
O3T Ru2 O22T 85.4(5) 2_566 . ?
O3T Ru2 C11 121.1(6) 2_566 . ?
O22T Ru2 C11 90.3(5) . . ?
O3T Ru2 C12 93.5(5) 2_566 . ?
O22T Ru2 C12 116.1(5) . . ?
C11 Ru2 C12 38.4(2) . . ?
O3T Ru2 C16 159.4(6) 2_566 . ?
O22T Ru2 C16 92.1(5) . . ?
C11 Ru2 C16 38.3(2) . . ?
C12 Ru2 C16 69.2(3) . . ?
O3T Ru2 C13 91.7(5) 2_566 . ?
O22T Ru2 C13 154.0(6) . . ?
C11 Ru2 C13 69.2(3) . . ?
C12 Ru2 C13 38.2(2) . . ?
C16 Ru2 C13 81.6(3) . . ?
O3T Ru2 C15 154.0(6) 2_566 . ?
O22T Ru2 C15 119.8(6) . . ?
C11 Ru2 C15 69.0(4) . . ?
C12 Ru2 C15 81.6(3) . . ?
C16 Ru2 C15 38.1(2) . . ?
C13 Ru2 C15 68.7(3) . . ?
O3T Ru2 C14 116.6(5) 2_566 . ?
O22T Ru2 C14 157.7(6) . . ?
C11 Ru2 C14 81.6(3) . . ?
C12 Ru2 C14 68.9(3) . . ?
C16 Ru2 C14 68.7(4) . . ?
C13 Ru2 C14 38.0(2) . . ?
C15 Ru2 C14 37.9(2) . . ?
O3T Ru2 O2WR 82.9(6) 2_566 . ?
O22T Ru2 O2WR 85.1(6) . . ?
C11 Ru2 O2WR 155.1(6) . . ?
C12 Ru2 O2WR 158.3(5) . . ?
C16 Ru2 O2WR 117.3(6) . . ?
C13 Ru2 O2WR 120.2(5) . . ?
C15 Ru2 O2WR 92.2(6) . . ?
C14 Ru2 O2WR 93.5(5) . . ?
C2 C1 C6 120.0 . . ?
C2 C1 C7 117(2) . . ?
C6 C1 C7 123(2) . . ?
C2 C1 Ru1 71.4(6) . . ?
C6 C1 Ru1 71.9(6) . . ?
C7 C1 Ru1 126.8(16) . . ?
C1 C2 C3 120.0 . . ?
C1 C2 Ru1 69.9(6) . . ?
C3 C2 Ru1 73.0(6) . . ?
C4 C3 C2 120.0 . . ?
C4 C3 Ru1 72.5(6) . . ?
C2 C3 Ru1 69.1(6) . . ?
C3 C4 C5 120.0 . . ?
C3 C4 C8 120.3(16) . . ?
C5 C4 C8 119.7(16) . . ?
C3 C4 Ru1 70.2(5) . . ?
C5 C4 Ru1 70.7(5) . . ?
C8 C4 Ru1 131.3(15) . . ?
C6 C5 C4 120.0 . . ?
C6 C5 Ru1 69.2(6) . . ?
C4 C5 Ru1 72.1(6) . . ?
C5 C6 C1 120.0 . . ?
C5 C6 Ru1 73.0(6) . . ?
C1 C6 Ru1 69.5(6) . . ?
C10 C8 C4 111(2) . . ?
C10 C8 C9 107(3) . . ?
C4 C8 C9 115(2) . . ?
C12 C11 C16 120.0 . . ?
C12 C11 C17 120.3(13) . . ?
C16 C11 C17 119.7(13) . . ?
C12 C11 Ru2 70.9(5) . . ?
C16 C11 Ru2 71.3(5) . . ?
C17 C11 Ru2 131.5(13) . . ?
C11 C12 C13 120.0 . . ?
C11 C12 Ru2 70.7(5) . . ?
C13 C12 Ru2 71.5(5) . . ?
C12 C13 C14 120.0 . . ?
C12 C13 Ru2 70.3(5) . . ?
C14 C13 Ru2 71.4(5) . . ?
C15 C14 C13 120.0 . . ?
C15 C14 C18 121.2(14) . . ?
C13 C14 C18 118.7(14) . . ?
C15 C14 Ru2 70.9(5) . . ?
C13 C14 Ru2 70.6(5) . . ?
C18 C14 Ru2 128.2(14) . . ?
C14 C15 C16 120.0 . . ?
C14 C15 Ru2 71.2(5) . . ?
C16 C15 Ru2 70.4(5) . . ?
C15 C16 C11 120.0 . . ?
C15 C16 Ru2 71.5(5) . . ?
C11 C16 Ru2 70.4(5) . . ?
C14 C18 C20 111(2) . . ?
C14 C18 C19 116(2) . . ?
C20 C18 C19 114(2) . . ?
W1 O1T K4 107.1(7) . 2_677 ?
W23 O1A W1 149.3(8) 2_566 . ?
Ru1 O1WR K1 86.8(6) . . ?
W3 O3T Ru2 156.2(9) . 2_566 ?
W4 O4T Ru1 155.9(9) . . ?
W4 O4T K1 103.6(6) . . ?
Ru1 O4T K1 99.5(5) . . ?
W5 O5T K4 109.0(6) . 2_677 ?
W6 O6T K4 139.2(8) . . ?
W8 O8T K3 109.2(6) . 2_567 ?
W9 O9R W25 148.6(8) . . ?
W10 O10T K6 109.7(7) . . ?
W25 O25D K6 154.1(6) . . ?
P1 O1P1 W1 125.1(8) . . ?
P1 O1P1 W2 127.0(8) . . ?
W1 O1P1 W2 94.8(5) . . ?
P1 O1P1 K1 91.5(6) . . ?
W1 O1P1 K1 127.8(6) . . ?
W2 O1P1 K1 88.2(4) . . ?
W12 O12A K3 108.1(6) . 2_567 ?
W2 O12 W1 120.0(7) . . ?
P2 O1P2 W7 128.0(8) . . ?
P2 O1P2 W8 126.9(8) . . ?
W7 O1P2 W8 94.4(5) . . ?
W13 O13A K3 105.1(6) . . ?
P3 O1P3 W13 124.6(7) . . ?
P3 O1P3 W14 123.6(8) . . ?
W13 O1P3 W14 93.8(5) . . ?
P3 O1P3 K6 95.3(6) . . ?
W13 O1P3 K6 127.3(5) . . ?
W14 O1P3 K6 89.5(4) . . ?
W1 O13 W3 149.3(7) . . ?
P4 O1P4 W19 125.8(8) . . ?
P4 O1P4 W20 124.9(8) . . ?
W19 O1P4 W20 96.2(5) . . ?
W1 O15 W5 147.5(7) . . ?
W1 O15 K4 98.6(6) . 2_677 ?
W5 O15 K4 100.9(5) . 2_677 ?
W15 O15R W25 147.4(9) . . ?
W16 O16A K2 100.3(6) . . ?
W16 O16T K6 110.3(6) . . ?
W17 O17T K3 111.7(7) . . ?
W20 O20T K5 106.4(7) . . ?
W20 O20T K5 105.1(6) . 2_456 ?
K5 O20T K5 19.2(4) . 2_456 ?
P1 O2P1 W3 134.7(8) . . ?
W21 O21A Ru1 161.6(8) . 2_566 ?
W21 O21A K1 100.9(6) . 2_566 ?
Ru1 O21A K1 97.5(5) 2_566 2_566 ?
P2 O2P2 W9 134.5(8) . . ?
W22 O22T Ru2 147.2(8) . . ?
W22 O22A K2 108.2(7) . 2_556 ?
W22 O22A K2 99.2(6) . . ?
K2 O22A K2 109.0(5) 2_556 . ?
P3 O2P3 W15 135.2(8) . . ?
W23 O23T K2 100.9(6) . 2_556 ?
P4 O2P4 W21 134.4(8) . . ?
P4 O2P4 K1 95.6(6) . 2_566 ?
W21 O2P4 K1 92.0(4) . 2_566 ?
W24 O24T K5 106.8(7) . 2_456 ?
W24 O24T K5 106.2(6) . . ?
K5 O24T K5 19.4(4) 2_456 . ?
W2 O24 W4 154.0(8) . . ?
W2 O24 K1 94.1(6) . . ?
W4 O24 K1 89.3(5) . . ?
W24 O24A W2 151.9(8) . 2_566 ?
W24 O24A K1 103.8(6) . 2_566 ?
W2 O24A K1 103.4(6) 2_566 2_566 ?
W2 O26 W6 146.7(8) . . ?
P1 O3P1 W4 132.4(7) . . ?
P1 O3P1 K1 96.9(6) . . ?
W4 O3P1 K1 89.1(4) . . ?
P2 O3P2 W10 132.4(8) . . ?
P2 O3P2 K6 95.7(6) . . ?
W10 O3P2 K6 88.1(5) . . ?
P3 O3P3 W16 136.3(9) . . ?
P3 O3P3 K6 97.4(7) . . ?
W16 O3P3 K6 87.1(5) . . ?
P4 O3P4 W22 134.5(8) . . ?
W5 O35 W3 151.0(7) . . ?
W9 O39 W3 166.5(8) . . ?
P1 O4P1 W6 128.0(8) . . ?
P1 O4P1 W5 125.1(8) . . ?
W6 O4P1 W5 94.8(5) . . ?
P2 O4P2 W12 125.5(8) . . ?
P2 O4P2 W11 125.5(8) . . ?
W12 O4P2 W11 94.5(5) . . ?
P2 O4P2 K6 94.6(6) . . ?
W12 O4P2 K6 124.8(6) . . ?
W11 O4P2 K6 88.6(5) . . ?
P3 O4P3 W18 128.7(8) . . ?
P3 O4P3 W17 126.0(8) . . ?
W18 O4P3 W17 94.3(5) . . ?
P4 O4P4 W24 127.4(7) . . ?
P4 O4P4 W23 124.6(8) . . ?
W24 O4P4 W23 94.1(5) . . ?
P4 O4P4 K1 92.2(6) . 2_566 ?
W24 O4P4 K1 89.9(4) . 2_566 ?
W23 O4P4 K1 126.6(5) . 2_566 ?
W6 O46 W4 152.6(8) . . ?
W5 O56 W6 119.8(6) . . ?
W8 O58 W5 155.5(8) . . ?
W6 O67 W7 156.0(8) . . ?
W7 O78 W8 120.8(7) . . ?
W8 O89 W9 153.1(8) . . ?
W11 O101 W10 154.1(9) . . ?
W11 O101 K6 93.8(6) . . ?
W10 O101 K6 90.6(5) . . ?
W11 O112 W12 119.7(7) . . ?
W11 O114 W14 138.7(8) . . ?
W11 O114 K6 110.6(6) . . ?
W14 O114 K6 109.8(6) . . ?
W12 O123 W13 138.9(7) . . ?
W14 O134 W13 120.2(7) . . ?
W13 O135 W15 151.1(8) . . ?
W13 O137 W17 146.7(7) . . ?
W13 O137 K3 99.6(5) . . ?
W17 O137 K3 97.3(5) . . ?
W14 O146 W16 155.2(8) . . ?
W14 O146 K6 96.4(5) . . ?
W16 O146 K6 87.7(5) . . ?
W14 O148 W18 144.5(8) . . ?
W15 O151 W21 165.8(8) . . ?
W17 O157 W15 154.9(8) . . ?
W22 O162 W16 169.6(7) . . ?
W22 O162 K2 85.8(4) . . ?
W16 O162 K2 88.1(4) . . ?
W18 O168 W16 152.3(8) . . ?
W18 O168 K2 116.0(6) . . ?
W16 O168 K2 91.4(5) . . ?
W17 O170 W20 159.6(8) . . ?
W17 O178 W18 120.4(7) . . ?
W18 O189 W19 154.9(8) . . ?
W19 O190 W20 119.5(6) . . ?
W19 O192 W22 149.4(7) . . ?
W19 O192 K2 118.2(6) . . ?
W22 O192 K2 91.4(5) . . ?
W19 O193 W23 146.0(7) . . ?
W20 O201 W21 150.7(7) . . ?
W20 O204 W24 147.6(8) . . ?
W20 O204 K5 101.2(6) . 2_456 ?
W24 O204 K5 98.8(6) . 2_456 ?
W20 O204 K5 95.2(6) . . ?
W24 O204 K5 95.6(6) . . ?
K5 O204 K5 18.7(4) 2_456 . ?
W24 O214 W21 153.6(8) . . ?
W24 O214 K1 92.6(5) . 2_566 ?
W21 O214 K1 89.7(4) . 2_566 ?
W23 O223 W22 152.4(8) . . ?
W23 O223 K2 99.0(5) . 2_556 ?
W22 O223 K2 99.0(6) . 2_556 ?
W24 O234 W23 118.9(7) . . ?
W4 O410 W10 169.0(9) . . ?
W7 O710 W10 151.8(8) . . ?
W11 O711 W7 148.0(8) . . ?
W12 O812 W8 148.4(8) . . ?
W12 O812 K3 98.3(6) . 2_567 ?
W8 O812 K3 97.3(5) . 2_567 ?
W12 O912 W9 151.7(8) . . ?
O2W K1 O24A 127.9(5) . 2_566 ?
O2W K1 O4T 119.8(5) . . ?
O24A K1 O4T 104.7(4) 2_566 . ?
O2W K1 O21A 121.3(5) . 2_566 ?
O24A K1 O21A 102.2(4) 2_566 2_566 ?
O4T K1 O21A 61.8(4) . 2_566 ?
O2W K1 O2P4 84.9(5) . 2_566 ?
O24A K1 O2P4 97.3(4) 2_566 2_566 ?
O4T K1 O2P4 118.4(4) . 2_566 ?
O21A K1 O2P4 57.5(4) 2_566 2_566 ?
O2W K1 O3P1 84.9(5) . . ?
O24A K1 O3P1 98.2(4) 2_566 . ?
O4T K1 O3P1 57.9(4) . . ?
O21A K1 O3P1 119.4(4) 2_566 . ?
O2P4 K1 O3P1 164.5(4) 2_566 . ?
O2W K1 O4P4 85.9(5) . 2_566 ?
O24A K1 O4P4 58.9(4) 2_566 2_566 ?
O4T K1 O4P4 152.8(4) . 2_566 ?
O21A K1 O4P4 98.4(4) 2_566 2_566 ?
O2P4 K1 O4P4 50.5(4) 2_566 2_566 ?
O3P1 K1 O4P4 140.1(4) . 2_566 ?
O2W K1 O1P1 87.5(5) . . ?
O24A K1 O1P1 58.7(4) 2_566 . ?
O4T K1 O1P1 98.7(4) . . ?
O21A K1 O1P1 150.2(4) 2_566 . ?
O2P4 K1 O1P1 140.7(4) 2_566 . ?
O3P1 K1 O1P1 50.3(4) . . ?
O4P4 K1 O1P1 90.6(4) 2_566 . ?
O2W K1 O24 136.0(5) . . ?
O24A K1 O24 54.4(4) 2_566 . ?
O4T K1 O24 55.3(4) . . ?
O21A K1 O24 95.6(4) 2_566 . ?
O2P4 K1 O24 138.2(4) 2_566 . ?
O3P1 K1 O24 54.5(4) . . ?
O4P4 K1 O24 113.3(4) 2_566 . ?
O1P1 K1 O24 54.9(4) . . ?
O2W K1 O1WR 76.7(5) . . ?
O24A K1 O1WR 155.3(5) 2_566 . ?
O4T K1 O1WR 56.3(5) . . ?
O21A K1 O1WR 56.3(4) 2_566 . ?
O2P4 K1 O1WR 81.6(4) 2_566 . ?
O3P1 K1 O1WR 84.7(4) . . ?
O4P4 K1 O1WR 130.4(4) 2_566 . ?
O1P1 K1 O1WR 133.6(4) . . ?
O24 K1 O1WR 111.3(5) . . ?
O2W K1 O214 134.3(5) . 2_566 ?
O24A K1 O214 53.7(4) 2_566 2_566 ?
O4T K1 O214 98.2(4) . 2_566 ?
O21A K1 O214 54.3(4) 2_566 2_566 ?
O2P4 K1 O214 53.2(4) 2_566 2_566 ?
O3P1 K1 O214 139.7(4) . 2_566 ?
O4P4 K1 O214 54.8(4) 2_566 2_566 ?
O1P1 K1 O214 112.4(4) . 2_566 ?
O24 K1 O214 85.4(4) . 2_566 ?
O1WR K1 O214 109.6(4) . 2_566 ?
O2W K1 P4 74.5(4) . 2_566 ?
O24A K1 P4 84.7(3) 2_566 2_566 ?
O4T K1 P4 144.9(3) . 2_566 ?
O21A K1 P4 83.2(3) 2_566 2_566 ?
O2P4 K1 P4 26.7(3) 2_566 2_566 ?
O3P1 K1 P4 155.6(3) . 2_566 ?
O4P4 K1 P4 27.7(3) 2_566 2_566 ?
O1P1 K1 P4 114.6(3) . 2_566 ?
O24 K1 P4 138.0(3) . 2_566 ?
O1WR K1 P4 102.7(4) . 2_566 ?
O214 K1 P4 59.9(3) 2_566 2_566 ?
O7W K2 O22A 90.3(5) . 2_556 ?
O7W K2 O223 72.5(5) . 2_556 ?
O22A K2 O223 58.7(4) 2_556 2_556 ?
O7W K2 O192 116.4(5) . . ?
O22A K2 O192 72.3(4) 2_556 . ?
O223 K2 O192 130.5(4) 2_556 . ?
O7W K2 O22A 161.3(5) . . ?
O22A K2 O22A 71.0(5) 2_556 . ?
O223 K2 O22A 97.0(4) 2_556 . ?
O192 K2 O22A 58.5(4) . . ?
O7W K2 O23T 80.6(5) . 2_556 ?
O22A K2 O23T 115.8(5) 2_556 2_556 ?
O223 K2 O23T 58.0(4) 2_556 2_556 ?
O192 K2 O23T 161.9(4) . 2_556 ?
O22A K2 O23T 107.4(4) . 2_556 ?
O7W K2 O16A 106.5(5) . . ?
O22A K2 O16A 162.7(4) 2_556 . ?
O223 K2 O16A 121.5(4) 2_556 . ?
O192 K2 O16A 103.2(4) . . ?
O22A K2 O16A 92.2(4) . . ?
O23T K2 O16A 64.1(4) 2_556 . ?
O7W K2 O168 88.4(5) . . ?
O22A K2 O168 130.8(5) 2_556 . ?
O223 K2 O168 159.5(4) 2_556 . ?
O192 K2 O168 64.7(4) . . ?
O22A K2 O168 103.4(4) . . ?
O23T K2 O168 112.5(4) 2_556 . ?
O16A K2 O168 56.1(4) . . ?
O7W K2 O162 141.6(5) . . ?
O22A K2 O162 115.5(4) 2_556 . ?
O223 K2 O162 144.8(4) 2_556 . ?
O192 K2 O162 53.7(4) . . ?
O22A K2 O162 52.8(4) . . ?
O23T K2 O162 109.5(4) 2_556 . ?
O16A K2 O162 52.9(4) . . ?
O168 K2 O162 53.3(4) . . ?
O7W K2 W22 152.5(4) . . ?
O22A K2 W22 83.9(3) 2_556 . ?
O223 K2 W22 125.0(3) 2_556 . ?
O192 K2 W22 36.3(3) . . ?
O22A K2 W22 29.0(3) . . ?
O23T K2 W22 126.1(3) 2_556 . ?
O16A K2 W22 83.2(3) . . ?
O168 K2 W22 75.5(3) . . ?
O162 K2 W22 31.7(2) . . ?
O7W K2 W23 77.9(4) . 2_556 ?
O22A K2 W23 87.9(4) 2_556 2_556 ?
O223 K2 W23 30.4(3) 2_556 2_556 ?
O192 K2 W23 154.9(3) . 2_556 ?
O22A K2 W23 101.0(3) . 2_556 ?
O23T K2 W23 27.9(3) 2_556 2_556 ?
O16A K2 W23 91.1(3) . 2_556 ?
O168 K2 W23 139.3(3) . 2_556 ?
O162 K2 W23 127.9(3) . 2_556 ?
W22 K2 W23 128.48(14) . 2_556 ?
O7W K2 W16 114.6(4) . . ?
O22A K2 W16 145.7(4) 2_556 . ?
O223 K2 W16 148.9(3) 2_556 . ?
O192 K2 W16 75.5(3) . . ?
O22A K2 W16 82.5(3) . . ?
O23T K2 W16 92.3(3) 2_556 . ?
O16A K2 W16 28.3(3) . . ?
O168 K2 W16 35.6(3) . . ?
O162 K2 W16 31.5(2) . . ?
W22 K2 W16 63.01(9) . . ?
W23 K2 W16 119.00(13) 2_556 . ?
O3W K3 O4W 140.1(10) . . ?
O3W K3 O17T 111.2(8) . . ?
O4W K3 O17T 100.5(8) . . ?
O3W K3 O8T 98.6(7) . 2_567 ?
O4W K3 O8T 110.6(8) . 2_567 ?
O17T K3 O8T 79.9(5) . 2_567 ?
O3W K3 O12A 74.5(7) . 2_567 ?
O4W K3 O12A 70.2(7) . 2_567 ?
O17T K3 O12A 167.9(5) . 2_567 ?
O8T K3 O12A 110.3(5) 2_567 2_567 ?
O3W K3 O13A 71.6(7) . . ?
O4W K3 O13A 74.7(8) . . ?
O17T K3 O13A 111.4(5) . . ?
O8T K3 O13A 166.9(5) 2_567 . ?
O12A K3 O13A 59.4(4) 2_567 . ?
O3W K3 O137 85.9(7) . . ?
O4W K3 O137 92.3(8) . . ?
O17T K3 O137 56.5(4) . . ?
O8T K3 O137 134.0(5) 2_567 . ?
O12A K3 O137 114.9(4) 2_567 . ?
O13A K3 O137 55.5(4) . . ?
O3W K3 O812 90.5(7) . 2_567 ?
O4W K3 O812 84.2(8) . 2_567 ?
O17T K3 O812 133.8(5) . 2_567 ?
O8T K3 O812 56.1(4) 2_567 2_567 ?
O12A K3 O812 54.7(4) 2_567 2_567 ?
O13A K3 O812 114.2(4) . 2_567 ?
O137 K3 O812 169.6(5) . 2_567 ?
O3W K3 W13 81.8(7) . . ?
O4W K3 W13 77.5(7) . . ?
O17T K3 W13 84.7(3) . . ?
O8T K3 W13 163.7(4) 2_567 . ?
O12A K3 W13 85.6(3) 2_567 . ?
O13A K3 W13 26.6(3) . . ?
O137 K3 W13 29.6(3) . . ?
O812 K3 W13 140.1(3) 2_567 . ?
O3W K3 W17 105.4(7) . . ?
O4W K3 W17 92.9(7) . . ?
O17T K3 W17 25.4(3) . . ?
O8T K3 W17 105.2(3) 2_567 . ?
O12A K3 W17 144.1(4) 2_567 . ?
O13A K3 W17 86.1(3) . . ?
O137 K3 W17 31.9(3) . . ?
O812 K3 W17 157.7(4) 2_567 . ?
W13 K3 W17 59.42(11) . . ?
O3W K3 W12 76.5(7) . 2_567 ?
O4W K3 W12 79.7(7) . 2_567 ?
O17T K3 W12 163.6(4) . 2_567 ?
O8T K3 W12 84.7(3) 2_567 2_567 ?
O12A K3 W12 25.7(3) 2_567 2_567 ?
O13A K3 W12 84.7(3) . 2_567 ?
O137 K3 W12 139.9(3) . 2_567 ?
O812 K3 W12 29.8(3) 2_567 2_567 ?
W13 K3 W12 111.12(17) . 2_567 ?
W17 K3 W12 169.4(2) . 2_567 ?
O3W K3 W8 91.2(7) . 2_567 ?
O4W K3 W8 103.3(7) . 2_567 ?
O17T K3 W8 105.6(4) . 2_567 ?
O8T K3 W8 25.8(3) 2_567 2_567 ?
O12A K3 W8 84.5(3) 2_567 2_567 ?
O13A K3 W8 142.8(3) . 2_567 ?
O137 K3 W8 158.6(4) . 2_567 ?
O812 K3 W8 31.0(3) 2_567 2_567 ?
W13 K3 W8 169.1(2) . 2_567 ?
W17 K3 W8 130.92(19) . 2_567 ?
W12 K3 W8 58.89(11) 2_567 2_567 ?
O6T K4 O29W 121.9(10) . . ?
O6T K4 O1T 154.8(6) . 2_677 ?
O29W K4 O1T 83.1(10) . 2_677 ?
O6T K4 O5T 78.8(5) . 2_677 ?
O29W K4 O5T 71.8(10) . 2_677 ?
O1T K4 O5T 109.2(5) 2_677 2_677 ?
O6T K4 O27W 99.0(9) . . ?
O29W K4 O27W 121.4(13) . . ?
O1T K4 O27W 66.5(8) 2_677 . ?
O5T K4 O27W 163.9(10) 2_677 . ?
O6T K4 O15 118.7(6) . 2_677 ?
O29W K4 O15 82.7(10) . 2_677 ?
O1T K4 O15 56.5(4) 2_677 2_677 ?
O5T K4 O15 55.4(4) 2_677 2_677 ?
O27W K4 O15 114.2(9) . 2_677 ?
O6T K4 O1W 78.9(5) . . ?
O29W K4 O1W 138.8(11) . . ?
O1T K4 O1W 79.3(5) 2_677 . ?
O5T K4 O1W 79.4(5) 2_677 . ?
O27W K4 O1W 84.6(9) . . ?
O15 K4 O1W 56.5(5) 2_677 . ?
O6T K4 W1 144.4(5) . 2_677 ?
O29W K4 W1 80.5(9) . 2_677 ?
O1T K4 W1 26.1(3) 2_677 2_677 ?
O5T K4 W1 83.8(4) 2_677 2_677 ?
O27W K4 W1 89.3(8) . 2_677 ?
O15 K4 W1 30.5(3) 2_677 2_677 ?
O1W K4 W1 67.5(4) . 2_677 ?
O6T K4 W5 98.3(4) . 2_677 ?
O29W K4 W5 73.8(10) . 2_677 ?
O1T K4 W5 84.8(4) 2_677 2_677 ?
O5T K4 W5 25.2(3) 2_677 2_677 ?
O27W K4 W5 143.6(8) . 2_677 ?
O15 K4 W5 30.2(3) 2_677 2_677 ?
O1W K4 W5 67.7(4) . 2_677 ?
W1 K4 W5 58.96(16) 2_677 2_677 ?
K5 K5 O20T 85.3(14) 2_456 . ?
K5 K5 O24T 83.0(14) 2_456 2_456 ?
O20T K5 O24T 66.1(5) . 2_456 ?
K5 K5 O204 88.5(14) 2_456 2_456 ?
O20T K5 O204 123.6(6) . 2_456 ?
O24T K5 O204 57.4(5) 2_456 2_456 ?
K5 K5 O24T 77.6(13) 2_456 . ?
O20T K5 O24T 111.8(6) . . ?
O24T K5 O24T 160.6(4) 2_456 . ?
O204 K5 O24T 121.4(6) 2_456 . ?
K5 K5 O30W 139.0(17) 2_456 2_456 ?
O20T K5 O30W 120.1(9) . 2_456 ?
O24T K5 O30W 135.0(9) 2_456 2_456 ?
O204 K5 O30W 100.2(9) 2_456 2_456 ?
O24T K5 O30W 63.6(8) . 2_456 ?
K5 K5 O20T 75.5(14) 2_456 2_456 ?
O20T K5 O20T 160.8(4) . 2_456 ?
O24T K5 O20T 110.7(5) 2_456 2_456 ?
O204 K5 O20T 56.9(5) 2_456 2_456 ?
O24T K5 O20T 64.5(5) . 2_456 ?
O30W K5 O20T 76.2(8) 2_456 2_456 ?
K5 K5 O204 72.9(14) 2_456 . ?
O20T K5 O204 56.3(5) . . ?
O24T K5 O204 118.4(6) 2_456 . ?
O204 K5 O204 161.3(4) 2_456 . ?
O24T K5 O204 55.5(4) . . ?
O30W K5 O204 94.2(9) 2_456 . ?
O20T K5 O204 116.2(5) 2_456 . ?
K5 K5 W24 84.3(13) 2_456 2_456 ?
O20T K5 W24 92.3(4) . 2_456 ?
O24T K5 W24 26.2(3) 2_456 2_456 ?
O204 K5 W24 31.3(3) 2_456 2_456 ?
O24T K5 W24 148.2(5) . 2_456 ?
O30W K5 W24 122.4(8) 2_456 2_456 ?
O20T K5 W24 85.9(4) 2_456 2_456 ?
O204 K5 W24 141.8(5) . 2_456 ?
K5 K5 W20 85.2(14) 2_456 . ?
O20T K5 W20 26.7(3) . . ?
O24T K5 W20 92.6(4) 2_456 . ?
O204 K5 W20 150.0(5) 2_456 . ?
O24T K5 W20 85.8(4) . . ?
O30W K5 W20 103.8(8) 2_456 . ?
O20T K5 W20 147.2(5) 2_456 . ?
O204 K5 W20 31.3(3) . . ?
W24 K5 W20 118.8(3) 2_456 . ?
K5 K5 W24 80.8(13) 2_456 . ?
O20T K5 W24 86.5(4) . . ?
O24T K5 W24 149.2(5) 2_456 . ?
O204 K5 W24 147.3(5) 2_456 . ?
O24T K5 W24 26.0(3) . . ?
O30W K5 W24 70.3(8) 2_456 . ?
O20T K5 W24 90.4(4) 2_456 . ?
O204 K5 W24 31.2(3) . . ?
W24 K5 W24 165.1(3) 2_456 . ?
W20 K5 W24 60.07(18) . . ?
K5 K5 W20 80.0(14) 2_456 2_456 ?
O20T K5 W20 149.6(5) . 2_456 ?
O24T K5 W20 85.6(4) 2_456 2_456 ?
O204 K5 W20 30.4(3) 2_456 2_456 ?
O24T K5 W20 91.0(4) . 2_456 ?
O30W K5 W20 87.6(8) 2_456 2_456 ?
O20T K5 W20 26.5(3) 2_456 2_456 ?
O204 K5 W20 140.3(4) . 2_456 ?
W24 K5 W20 59.94(18) 2_456 2_456 ?
W20 K5 W20 165.2(3) . 2_456 ?
W24 K5 W20 116.9(3) . 2_456 ?
O16T K6 O114 98.8(5) . . ?
O16T K6 O25D 138.3(5) . . ?
O114 K6 O25D 93.1(5) . . ?
O16T K6 O10T 78.1(5) . . ?
O114 K6 O10T 99.1(5) . . ?
O25D K6 O10T 139.1(6) . . ?
O16T K6 O18W 99.5(7) . . ?
O114 K6 O18W 157.3(8) . . ?
O25D K6 O18W 64.2(6) . . ?
O10T K6 O18W 97.8(7) . . ?
O16T K6 O3P3 53.4(4) . . ?
O114 K6 O3P3 89.2(5) . . ?
O25D K6 O3P3 87.3(5) . . ?
O10T K6 O3P3 131.4(6) . . ?
O18W K6 O3P3 91.0(6) . . ?
O16T K6 O3P2 130.5(5) . . ?
O114 K6 O3P2 89.5(5) . . ?
O25D K6 O3P2 89.1(5) . . ?
O10T K6 O3P2 52.4(4) . . ?
O18W K6 O3P2 88.8(6) . . ?
O3P3 K6 O3P2 176.1(5) . . ?
O16T K6 O4P2 148.6(6) . . ?
O114 K6 O4P2 54.2(4) . . ?
O25D K6 O4P2 66.4(4) . . ?
O10T K6 O4P2 89.8(5) . . ?
O18W K6 O4P2 110.9(7) . . ?
O3P3 K6 O4P2 131.0(5) . . ?
O3P2 K6 O4P2 45.7(4) . . ?
O16T K6 O1P3 90.5(5) . . ?
O114 K6 O1P3 55.3(4) . . ?
O25D K6 O1P3 64.3(4) . . ?
O10T K6 O1P3 150.3(6) . . ?
O18W K6 O1P3 111.2(7) . . ?
O3P3 K6 O1P3 45.0(4) . . ?
O3P2 K6 O1P3 131.7(5) . . ?
O4P2 K6 O1P3 86.1(4) . . ?
O16T K6 O146 51.8(4) . . ?
O114 K6 O146 50.7(4) . . ?
O25D K6 O146 114.4(5) . . ?
O10T K6 O146 103.3(5) . . ?
O18W K6 O146 138.2(7) . . ?
O3P3 K6 O146 48.4(4) . . ?
O3P2 K6 O146 132.4(5) . . ?
O4P2 K6 O146 104.9(5) . . ?
O1P3 K6 O146 50.1(4) . . ?
O16T K6 O101 100.9(5) . . ?
O114 K6 O101 50.4(4) . . ?
O25D K6 O101 117.1(5) . . ?
O10T K6 O101 51.4(4) . . ?
O18W K6 O101 137.3(7) . . ?
O3P3 K6 O101 131.0(5) . . ?
O3P2 K6 O101 49.9(4) . . ?
O4P2 K6 O101 50.7(4) . . ?
O1P3 K6 O101 105.7(5) . . ?
O146 K6 O101 82.7(4) . . ?
O16T K6 P2 151.8(5) . . ?
O114 K6 P2 77.1(4) . . ?
O25D K6 P2 69.9(3) . . ?
O10T K6 P2 75.1(4) . . ?
O18W K6 P2 92.7(6) . . ?
O3P3 K6 P2 152.4(5) . . ?
O3P2 K6 P2 23.8(3) . . ?
O4P2 K6 P2 24.9(3) . . ?
O1P3 K6 P2 108.8(4) . . ?
O146 K6 P2 127.3(4) . . ?
O101 K6 P2 54.8(3) . . ?

loop_
_geom_bond_atom_site_label_1
_geom_bond_atom_site_label_2
_geom_bond_distance
_geom_bond_site_symmetry_2
_geom_bond_publ_flag
W1 O1T 1.729(15) . ?
W1 O13 1.891(12) . ?
W1 O1A 1.919(13) . ?
W1 O15 1.923(13) . ?
W1 O12 1.933(14) . ?
W1 O1P1 2.255(14) . ?
W1 K4 3.749(11) 2_677 ?
W2 O2T 1.703(14) . ?
W2 O26 1.878(13) . ?
W2 O24 1.882(15) . ?
W2 O12 1.926(14) . ?
W2 O24A 1.953(14) 2_566 ?
W2 O1P1 2.286(14) . ?
W2 K1 3.726(5) . ?
W3 O3T 1.775(14) . ?
W3 O3A 1.781(15) . ?
W3 O39 1.922(13) . ?
W3 O13 1.962(12) . ?
W3 O35 2.070(13) . ?
W3 O2P1 2.156(14) . ?
W4 O4A 1.741(16) . ?
W4 O4T 1.790(13) . ?
W4 O410 1.891(14) . ?
W4 O24 1.941(14) . ?
W4 O46 2.046(13) . ?
W4 O3P1 2.229(14) . ?
W4 K1 3.624(5) . ?
W5 O5T 1.729(15) . ?
W5 O35 1.809(13) . ?
W5 O56 1.925(14) . ?
W5 O58 1.932(14) . ?
W5 O15 1.966(13) . ?
W5 O4P1 2.299(14) . ?
W5 K4 3.836(11) 2_677 ?
W6 O6T 1.745(15) . ?
W6 O46 1.836(13) . ?
W6 O67 1.909(14) . ?
W6 O56 1.965(14) . ?
W6 O26 2.003(13) . ?
W6 O4P1 2.275(14) . ?
W7 O7T 1.724(16) . ?
W7 O710 1.805(14) . ?
W7 O67 1.919(14) . ?
W7 O78 1.924(14) . ?
W7 O711 1.939(14) . ?
W7 O1P2 2.280(14) . ?
W8 O8T 1.749(14) . ?
W8 O89 1.846(13) . ?
W8 O58 1.915(14) . ?
W8 O78 1.942(15) . ?
W8 O812 1.971(14) . ?
W8 O1P2 2.301(14) . ?
W8 K3 3.796(7) 2_567 ?
W9 O9T 1.710(16) . ?
W9 O9R 1.834(13) . ?
W9 O39 1.877(14) . ?
W9 O912 1.984(15) . ?
W9 O89 2.004(13) . ?
W9 O2P2 2.188(14) . ?
W10 O10A 1.760(16) . ?
W10 O10T 1.762(15) . ?
W10 O410 1.903(15) . ?
W10 O101 1.960(14) . ?
W10 O710 2.080(13) . ?
W10 O3P2 2.242(15) . ?
W10 K6 3.884(11) . ?
W11 O11T 1.726(17) . ?
W11 O101 1.876(14) . ?
W11 O711 1.907(14) . ?
W11 O114 1.914(14) . ?
W11 O112 1.920(14) . ?
W11 O4P2 2.298(14) . ?
W11 K6 3.930(11) . ?
W12 O12A 1.720(14) . ?
W12 O912 1.867(15) . ?
W12 O812 1.897(14) . ?
W12 O123 1.943(14) . ?
W12 O112 1.960(15) . ?
W12 O4P2 2.271(14) . ?
W12 K3 3.776(7) 2_567 ?
W13 O13A 1.742(14) . ?
W13 O135 1.854(13) . ?
W13 O137 1.881(13) . ?
W13 O134 1.958(14) . ?
W13 O123 2.000(14) . ?
W13 O1P3 2.262(13) . ?
W13 K3 3.751(7) . ?
W14 O14T 1.715(15) . ?
W14 O146 1.863(13) . ?
W14 O148 1.901(14) . ?
W14 O134 1.904(14) . ?
W14 O114 2.011(14) . ?
W14 O1P3 2.323(13) . ?
W14 K6 3.985(11) . ?
W15 O15T 1.728(15) . ?
W15 O15R 1.803(15) . ?
W15 O151 1.871(13) . ?
W15 O157 1.973(15) . ?
W15 O135 1.986(13) . ?
W15 O2P3 2.153(14) . ?
W16 O16T 1.742(13) . ?
W16 O16A 1.756(15) . ?
W16 O162 1.909(12) . ?
W16 O146 1.961(13) . ?
W16 O168 2.125(13) . ?
W16 O3P3 2.135(15) . ?
W16 K2 3.650(5) . ?
W16 K6 3.789(12) . ?
W17 O17T 1.739(14) . ?
W17 O157 1.874(15) . ?
W17 O170 1.875(14) . ?
W17 O178 1.879(16) . ?
W17 O137 2.010(13) . ?
W17 O4P3 2.319(13) . ?
W17 K3 3.773(7) . ?
W18 O18T 1.743(14) . ?
W18 O168 1.798(13) . ?
W18 O189 1.885(14) . ?
W18 O178 1.977(15) . ?
W18 O148 1.989(14) . ?
W18 O4P3 2.246(14) . ?
W18 K2 4.043(5) . ?
W19 O19T 1.734(14) . ?
W19 O192 1.802(13) . ?
W19 O193 1.921(13) . ?
W19 O190 1.930(13) . ?
W19 O189 1.958(14) . ?
W19 O1P4 2.245(14) . ?
W19 K2 4.005(5) . ?
W20 O20T 1.741(14) . ?
W20 O201 1.834(13) . ?
W20 O204 1.940(14) . ?
W20 O170 1.959(14) . ?
W20 O190 1.960(14) . ?
W20 O1P4 2.269(14) . ?
W20 K5 3.720(12) . ?
W20 K5 3.763(12) 2_456 ?
W21 O21T 1.726(15) . ?
W21 O21A 1.801(13) . ?
W21 O151 1.928(13) . ?
W21 O214 1.939(12) . ?
W21 O201 2.037(13) . ?
W21 O2P4 2.150(13) . ?
W21 K1 3.649(5) 2_566 ?
W22 O22A 1.753(16) . ?
W22 O22T 1.808(13) . ?
W22 O162 1.881(12) . ?
W22 O223 1.987(13) . ?
W22 O192 2.116(12) . ?
W22 O3P4 2.162(14) . ?
W22 K2 3.571(5) . ?
W22 K2 3.700(5) 2_556 ?
W23 O23T 1.722(14) . ?
W23 O223 1.847(14) . ?
W23 O1A 1.914(14) 2_566 ?
W23 O193 1.943(13) . ?
W23 O234 1.952(14) . ?
W23 O4P4 2.292(13) . ?
W23 K2 3.609(5) 2_556 ?
W24 O24T 1.707(14) . ?
W24 O214 1.889(13) . ?
W24 O24A 1.902(14) . ?
W24 O234 1.926(14) . ?
W24 O204 1.945(14) . ?
W24 O4P4 2.268(13) . ?
W24 K1 3.703(5) 2_566 ?
W24 K5 3.703(11) 2_456 ?
W24 K5 3.733(11) . ?
W25 O25A 1.67(3) . ?
W25 O25D 1.839(13) . ?
W25 O9R 1.932(14) . ?
W25 O15R 1.944(15) . ?
W25 O25B 2.22(3) . ?
W25 O25C 2.27(3) . ?
P1 O2P1 1.511(14) . ?
P1 O3P1 1.539(14) . ?
P1 O4P1 1.545(14) . ?
P1 O1P1 1.572(14) . ?
P1 K1 3.436(7) . ?
P2 O2P2 1.482(15) . ?
P2 O3P2 1.507(15) . ?
P2 O1P2 1.533(14) . ?
P2 O4P2 1.567(14) . ?
P2 K6 3.714(12) . ?
P3 O3P3 1.499(15) . ?
P3 O2P3 1.512(15) . ?
P3 O4P3 1.561(13) . ?
P3 O1P3 1.564(13) . ?
P3 K6 3.742(12) . ?
P4 O3P4 1.497(14) . ?
P4 O2P4 1.525(14) . ?
P4 O1P4 1.569(14) . ?
P4 O4P4 1.574(13) . ?
P4 K1 3.382(7) 2_566 ?
Ru1 O21A 2.039(14) 2_566 ?
Ru1 O4T 2.076(14) . ?
Ru1 C1 2.089(17) . ?
Ru1 C2 2.109(17) . ?
Ru1 C6 2.120(16) . ?
Ru1 C3 2.159(17) . ?
Ru1 C5 2.170(16) . ?
Ru1 C4 2.189(17) . ?
Ru1 O1WR 2.230(19) . ?
Ru1 K1 3.714(5) . ?
Ru2 O3T 2.043(14) 2_566 ?
Ru2 O22T 2.057(13) . ?
Ru2 C11 2.112(14) . ?
Ru2 C12 2.115(13) . ?
Ru2 C16 2.123(15) . ?
Ru2 C13 2.130(13) . ?
Ru2 C15 2.138(15) . ?
Ru2 C14 2.141(14) . ?
Ru2 O2WR 2.142(15) . ?
C1 C2 1.3900 . ?
C1 C6 1.3900 . ?
C1 C7 1.513(18) . ?
C2 C3 1.3900 . ?
C3 C4 1.3900 . ?
C4 C5 1.3900 . ?
C4 C8 1.528(17) . ?
C5 C6 1.3900 . ?
C8 C10 1.511(18) . ?
C8 C9 1.548(19) . ?
C11 C12 1.3900 . ?
C11 C16 1.3900 . ?
C11 C17 1.525(16) . ?
C12 C13 1.3900 . ?
C13 C14 1.3900 . ?
C14 C15 1.3900 . ?
C14 C18 1.513(17) . ?
C15 C16 1.3900 . ?
C18 C20 1.531(18) . ?
C18 C19 1.558(18) . ?
O1T K4 2.857(18) 2_677 ?
O1A W23 1.914(14) 2_566 ?
O1WR K1 3.097(18) . ?
O3T Ru2 2.043(14) 2_566 ?
O4T K1 2.757(15) . ?
O5T K4 2.907(18) 2_677 ?
O6T K4 2.739(18) . ?
O8T K3 2.842(16) 2_567 ?
O10T K6 2.918(19) . ?
O25D K6 2.853(18) . ?
O1P1 K1 3.014(14) . ?
O12A K3 2.870(15) 2_567 ?
O13A K3 2.900(15) . ?
O1P3 K6 3.258(17) . ?
O15 K4 2.944(17) 2_677 ?
O16A K2 2.901(14) . ?
O16T K6 2.816(18) . ?
O17T K3 2.766(16) . ?
O20T K5 2.831(19) . ?
O20T K5 2.914(18) 2_456 ?
O21A Ru1 2.039(14) 2_566 ?
O21A K1 2.851(14) 2_566 ?
O22A K2 2.758(15) 2_556 ?
O22A K2 2.844(15) . ?
O23T K2 2.864(15) 2_556 ?
O2P4 K1 2.872(13) 2_566 ?
O24T K5 2.831(18) 2_456 ?
O24T K5 2.877(18) . ?
O24 K1 3.085(15) . ?
O24A W2 1.953(14) 2_566 ?
O24A K1 2.755(14) 2_566 ?
O3P1 K1 2.892(13) . ?
O3P2 K6 3.248(17) . ?
O3P3 K6 3.240(17) . ?
O4P2 K6 3.244(17) . ?
O4P4 K1 2.933(14) 2_566 ?
O101 K6 3.332(18) . ?
O114 K6 2.825(18) . ?
O137 K3 2.947(15) . ?
O146 K6 3.321(18) . ?
O162 K2 3.176(14) . ?
O168 K2 2.918(15) . ?
O192 K2 2.825(14) . ?
O204 K5 2.869(18) 2_456 ?
O204 K5 3.001(19) . ?
O214 K1 3.101(13) 2_566 ?
O223 K2 2.825(15) 2_556 ?
O812 K3 3.002(16) 2_567 ?
K1 O2W 2.74(2) . ?
K1 O24A 2.754(15) 2_566 ?
K1 O21A 2.851(14) 2_566 ?
K1 O2P4 2.872(13) 2_566 ?
K1 O4P4 2.933(14) 2_566 ?
K1 O214 3.101(13) 2_566 ?
K1 P4 3.382(7) 2_566 ?
K2 O7W 2.684(16) . ?
K2 O22A 2.758(15) 2_556 ?
K2 O223 2.825(15) 2_556 ?
K2 O23T 2.864(16) 2_556 ?
K2 W23 3.609(5) 2_556 ?
K3 O3W 2.64(3) . ?
K3 O4W 2.72(3) . ?
K3 O8T 2.842(16) 2_567 ?
K3 O12A 2.870(15) 2_567 ?
K3 O812 3.002(16) 2_567 ?
K3 W12 3.776(7) 2_567 ?
K3 W8 3.796(7) 2_567 ?
K4 O29W 2.82(5) . ?
K4 O1T 2.857(18) 2_677 ?
K4 O5T 2.907(18) 2_677 ?
K4 O27W 2.92(4) . ?
K4 O15 2.944(17) 2_677 ?
K4 O1W 3.39(2) . ?
K4 W1 3.749(10) 2_677 ?
K4 W5 3.836(11) 2_677 ?
K5 K5 0.96(2) 2_456 ?
K5 O24T 2.831(18) 2_456 ?
K5 O204 2.869(18) 2_456 ?
K5 O30W 2.90(4) 2_456 ?
K5 O20T 2.914(18) 2_456 ?
K5 W24 3.704(11) 2_456 ?
K5 W20 3.763(12) 2_456 ?
K6 O18W 2.95(3) . ?
O30W K5 2.90(4) 2_456 ?
